data_1572941
loop_
_publ_author_name
'Virtue, Jemma I.'
'Tsoukatos, Steven'
'Johnston, Martin R.'
'Bloch, Witold M.'

_publ_section_title
;
 Halide-triggered assembly and selective bisulfate recognition in a
 quadruply interlocked coordination cage.
;
_journal_issue 45
_journal_name_full 'Chemical science'
_journal_page_first 19119
_journal_page_last 19125
_journal_paper_doi 10.1039/d4sc04913f
_journal_volume 15
_journal_year 2024
_chemical_formula_moiety '(C84 H56 N24 Pd2)4, (B F4)14, (Cl)2, (C H Cl3)23, (C2 H3 N)10'
_chemical_formula_sum 'C379 H277 B14 Cl71 F56 N106 Pd8'
_chemical_formula_weight 10899.54
_space_group_crystal_system orthorhombic
_space_group_IT_number 60
_space_group_name_Hall '-P 2n 2ab'
_space_group_name_H-M_alt 'P b c n'
_atom_sites_solution_hydrogens geom
_audit_creation_method SHELXL-2019/3
_audit_update_record
;
2024-10-22 deposited with the CCDC.	2024-10-24 downloaded from the CCDC.
;
_cell_angle_alpha 90
_cell_angle_beta 90
_cell_angle_gamma 90
_cell_formula_units_Z 2
_cell_length_a 14.916(3)
_cell_length_b 27.009(5)
_cell_length_c 58.190(12)
_cell_measurement_reflns_used 37853
_cell_measurement_temperature 100(2)
_cell_measurement_theta_max 27.06
_cell_measurement_theta_min 0.67
_cell_volume 23443(8)
_computing_cell_refinement 'XDS (Kabsch, 1993)'
_computing_data_collection 'BluIce (McPhillips, 2002)'
_computing_data_reduction 'XDS (Kabsch, 1993)'
_computing_molecular_graphics 'shelXle (Huebschle, 2014)'
_computing_publication_material 'CIFTAB (Sheldrick, 1997)'
_computing_structure_refinement 'SHELXL-2018/3 (Sheldrick, 2018)'
_computing_structure_solution 'SHELXT-2018/3 (Sheldrick, 2018)'
_diffrn_ambient_temperature 100(2)
_diffrn_measured_fraction_theta_full 0.993
_diffrn_measured_fraction_theta_max 0.993
_diffrn_measurement_device_type 'ADSC Quantum 315r'
_diffrn_measurement_method 'Phi Scan'
_diffrn_radiation_monochromator 'Silicon Double Crystal'
_diffrn_radiation_type Synchrotron
_diffrn_radiation_wavelength 0.71073
_diffrn_reflns_av_R_equivalents 0.1053
_diffrn_reflns_av_unetI/netI 0.0414
_diffrn_reflns_Laue_measured_fraction_full 0.993
_diffrn_reflns_Laue_measured_fraction_max 0.993
_diffrn_reflns_limit_h_max 17
_diffrn_reflns_limit_h_min -17
_diffrn_reflns_limit_k_max 32
_diffrn_reflns_limit_k_min -32
_diffrn_reflns_limit_l_max 69
_diffrn_reflns_limit_l_min -69
_diffrn_reflns_number 231293
_diffrn_reflns_point_group_measured_fraction_full 0.993
_diffrn_reflns_point_group_measured_fraction_max 0.993
_diffrn_reflns_theta_full 25.093
_diffrn_reflns_theta_max 25.093
_diffrn_reflns_theta_min 1.400
_diffrn_source 'MX2 Beamline Australian Synchrotron'
_exptl_absorpt_coefficient_mu 0.790
_exptl_absorpt_correction_type none
_exptl_crystal_colour colorless
_exptl_crystal_density_diffrn 1.544
_exptl_crystal_description plate
_exptl_crystal_F_000 10884
_exptl_crystal_size_max 0.06
_exptl_crystal_size_mid 0.05
_exptl_crystal_size_min 0.02
_refine_diff_density_max 1.115
_refine_diff_density_min -1.132
_refine_diff_density_rms 0.102
_refine_ls_extinction_method none
_refine_ls_goodness_of_fit_ref 1.605
_refine_ls_hydrogen_treatment constr
_refine_ls_matrix_type full
_refine_ls_number_parameters 1557
_refine_ls_number_reflns 20739
_refine_ls_number_restraints 3935
_refine_ls_restrained_S_all 1.501
_refine_ls_R_factor_all 0.1433
_refine_ls_R_factor_gt 0.1212
_refine_ls_shift/su_max 0.001
_refine_ls_shift/su_mean 0.000
_refine_ls_structure_factor_coef Fsqd
_refine_ls_weighting_details 'w=1/[\s^2^(Fo^2^)+(0.2000P)^2^] where P=(Fo^2^+2Fc^2^)/3'
_refine_ls_weighting_scheme calc
_refine_ls_wR_factor_gt 0.4093
_refine_ls_wR_factor_ref 0.4229
_reflns_Friedel_coverage 0.000
_reflns_number_gt 14077
_reflns_number_total 20739
_reflns_threshold_expression 'I > 2\s(I)'
_cod_data_source_file d4sc04913f2.cif
_cod_data_source_block Cl_2
_cod_depositor_comments 'Adding full bibliography for 1572937--1572941.cif.'
_cod_database_code 1572941
_shelx_shelxl_version_number 2019/3
_shelx_space_group_comment
;
The symmetry employed for this shelxl refinement is uniquely defined
by the following loop, which should always be used as a source of
symmetry information in preference to the above space-group names.
They are only intended as comments.
;

loop_
_space_group_symop_operation_xyz
'x, y, z'
'-x+1/2, -y+1/2, z+1/2'
'-x, y, -z+1/2'
'x+1/2, -y+1/2, -z'
'-x, -y, -z'
'x-1/2, y-1/2, -z-1/2'
'x, -y, z-1/2'
'-x-1/2, y-1/2, z'

loop_
_atom_site_label
_atom_site_type_symbol
_atom_site_fract_x
_atom_site_fract_y
_atom_site_fract_z
_atom_site_U_iso_or_equiv
_atom_site_adp_type
_atom_site_occupancy
_atom_site_site_symmetry_order
_atom_site_calc_flag
_atom_site_refinement_flags_posn
_atom_site_refinement_flags_adp
_atom_site_refinement_flags_occupancy
_atom_site_disorder_assembly
_atom_site_disorder_group
Pd1 Pd 0.47577(6) 0.22872(4) 0.94590(2) 0.1043(3) Uani 1 1 d . U . . .
Cl1 Cl 0.500000 0.24133(12) 0.750000 0.0810(7) Uani 1 2 d S T P . .
Pd2 Pd 0.49113(4) 0.22697(3) 0.69316(2) 0.0822(3) Uani 1 1 d . U . . .
C8_1 C 0.1206(6) 0.2832(4) 0.88877(12) 0.102(2) Uani 1 1 d D U . . .
C9_1 C 0.0757(5) 0.2943(3) 0.86766(12) 0.103(2) Uani 1 1 d D U . . .
C10_1 C 0.0757(5) 0.3383(3) 0.85630(15) 0.102(2) Uani 1 1 d D U . . .
H10_1 H 0.103202 0.367455 0.861082 0.123 Uiso 1 1 calc R U . . .
N11_1 N 0.0283(4) 0.3317(2) 0.83677(12) 0.0966(19) Uani 1 1 d D U . . .
N12_1 N -0.0053(5) 0.2850(3) 0.83506(13) 0.107(2) Uani 1 1 d D U . . .
C13_1 C 0.0247(6) 0.2624(3) 0.85387(15) 0.107(3) Uani 1 1 d D U . . .
H13_1 H 0.013159 0.229407 0.857430 0.128 Uiso 1 1 calc R U . . .
C14_1 C 0.0218(5) 0.3670(4) 0.81833(15) 0.097(2) Uani 1 1 d D U . . .
H14A_1 H 0.038056 0.399719 0.823847 0.116 Uiso 1 1 calc R U . . .
H14B_1 H -0.039410 0.368380 0.812707 0.116 Uiso 1 1 calc R U . . .
N15_1 N 0.0816(4) 0.3524(2) 0.79990(12) 0.0942(18) Uani 1 1 d D U . . .
N16_1 N 0.1706(4) 0.3619(3) 0.80295(12) 0.104(2) Uani 1 1 d D U . . .
C17_1 C 0.2080(4) 0.3445(3) 0.78416(14) 0.103(2) Uani 1 1 d D U . . .
H17_1 H 0.269301 0.346023 0.781286 0.124 Uiso 1 1 calc R U . . .
C18_1 C 0.1464(5) 0.3235(3) 0.76899(11) 0.090(2) Uani 1 1 d D U . . .
C19_1 C 0.0649(5) 0.3300(3) 0.78007(14) 0.091(2) Uani 1 1 d D U . . .
H19_1 H 0.008959 0.320387 0.774608 0.110 Uiso 1 1 calc R U . . .
C20_1 C 0.1639(5) 0.3021(3) 0.74722(12) 0.087(2) Uani 1 1 d D U . . .
C21_1 C 0.1838(5) 0.2854(3) 0.72876(12) 0.0858(19) Uani 1 1 d D U . . .
C22_1 C 0.2234(4) 0.2628(2) 0.70916(11) 0.0835(18) Uani 1 1 d D U . . .
C23_1 C 0.1734(5) 0.2442(3) 0.69081(13) 0.089(2) Uani 1 1 d D U . . .
H23_1 H 0.111397 0.247856 0.690537 0.107 Uiso 1 1 calc R U . . .
C24_1 C 0.2168(5) 0.2203(3) 0.67315(14) 0.089(2) Uani 1 1 d D U . . .
H24_1 H 0.184434 0.206941 0.660991 0.107 Uiso 1 1 calc R U . . .
C25_1 C 0.3106(5) 0.2164(3) 0.67370(13) 0.089(2) Uani 1 1 d D U . . .
H25_1 H 0.340056 0.201358 0.661462 0.106 Uiso 1 1 calc R U . . .
N26_1 N 0.3585(4) 0.2336(3) 0.69134(11) 0.0890(17) Uani 1 1 d D U . . .
C27_1 C 0.3164(4) 0.2560(3) 0.70839(13) 0.087(2) Uani 1 1 d D U . . .
H27_1 H 0.350484 0.267997 0.720573 0.105 Uiso 1 1 calc R U . . .
N1_1^a N 0.3447(11) 0.2419(11) 0.9458(3) 0.113(4) Uani 0.60(3) 1 d D U P A 1
C2_1^a C 0.2980(13) 0.2278(10) 0.9641(3) 0.128(6) Uani 0.60(3) 1 d D U P A 1
H2_1^a H 0.329834 0.217544 0.977019 0.153 Uiso 0.60(3) 1 calc R U P A 1
C3_1^a C 0.2058(13) 0.2275(11) 0.9654(3) 0.129(6) Uani 0.60(3) 1 d D U P A 1
H3_1^a H 0.176226 0.216544 0.978476 0.155 Uiso 0.60(3) 1 calc R U P A 1
C4_1^a C 0.1587(11) 0.2441(10) 0.9462(3) 0.122(6) Uani 0.60(3) 1 d D U P A 1
H4_1^a H 0.096462 0.246213 0.946588 0.146 Uiso 0.60(3) 1 calc R U P A 1
C5_1^a C 0.2059(12) 0.2575(8) 0.9265(2) 0.108(4) Uani 0.60(3) 1 d D U P A 1
C6_1^a C 0.2988(12) 0.2554(11) 0.9272(3) 0.102(5) Uani 0.60(3) 1 d D U P A 1
H6_1^a H 0.330588 0.263817 0.913982 0.123 Uiso 0.60(3) 1 calc R U P A 1
C7_1^a C 0.1586(18) 0.2719(9) 0.9061(3) 0.114(6) Uani 0.60(3) 1 d D U P A 1
N1_1^b N 0.3424(16) 0.2425(16) 0.9469(5) 0.114(6) Uani 0.40(3) 1 d D U P A 2
C2_1^b C 0.299(2) 0.2492(14) 0.9666(4) 0.125(7) Uani 0.40(3) 1 d D U P A 2
H2A_1^b H 0.330416 0.244882 0.980191 0.150 Uiso 0.40(3) 1 calc R U P A 2
C3_1^b C 0.209(2) 0.2623(17) 0.9680(3) 0.133(7) Uani 0.40(3) 1 d D U P A 2
H3A_1^b H 0.181638 0.265807 0.982241 0.160 Uiso 0.40(3) 1 calc R U P A 2
C4_1^b C 0.1624(16) 0.2699(14) 0.9479(4) 0.121(7) Uani 0.40(3) 1 d D U P A 2
H4A_1^b H 0.102282 0.278957 0.948196 0.146 Uiso 0.40(3) 1 calc R U P A 2
C5_1^b C 0.2071(17) 0.2637(11) 0.9270(3) 0.106(5) Uani 0.40(3) 1 d D U P A 2
C6_1^b C 0.2963(18) 0.2492(17) 0.9275(4) 0.101(6) Uani 0.40(3) 1 d D U P A 2
H6A_1^b H 0.325518 0.243811 0.913549 0.121 Uiso 0.40(3) 1 calc R U P A 2
C7_1^b C 0.162(2) 0.2737(12) 0.9058(4) 0.107(8) Uani 0.40(3) 1 d D U P A 2
N1_2 N 0.5042(5) 0.3011(3) 0.93852(14) 0.112(2) Uani 1 1 d D U . . .
C2_2 C 0.4740(8) 0.3394(4) 0.95136(18) 0.132(4) Uani 1 1 d D U . . .
H2_2 H 0.438693 0.332153 0.964103 0.159 Uiso 1 1 calc R U . . .
C3_2 C 0.4916(8) 0.3870(4) 0.9469(2) 0.150(5) Uani 1 1 d D U . . .
H3_2 H 0.470445 0.411920 0.956494 0.179 Uiso 1 1 calc R U . . .
C4_2 C 0.5417(8) 0.3985(4) 0.92762(18) 0.152(4) Uani 1 1 d D U . . .
H4_2 H 0.554015 0.431354 0.924013 0.182 Uiso 1 1 calc R U . . .
C5_2 C 0.5738(6) 0.3605(3) 0.91367(14) 0.122(3) Uani 1 1 d D U . . .
C6_2 C 0.5540(6) 0.3125(3) 0.92020(15) 0.113(3) Uani 1 1 d D U . . .
H6_2 H 0.576560 0.286715 0.911328 0.135 Uiso 1 1 calc R U . . .
C7_2 C 0.6284(6) 0.3723(4) 0.89413(14) 0.115(3) Uani 1 1 d D U . . .
C8_2 C 0.6732(6) 0.3803(4) 0.87748(14) 0.107(3) Uani 1 1 d D U . . .
C9_2 C 0.7219(5) 0.3907(3) 0.85714(13) 0.108(2) Uani 1 1 d D U . . .
C10_2 C 0.7292(6) 0.4359(3) 0.84557(15) 0.108(3) Uani 1 1 d D U . . .
H10_2 H 0.705311 0.466211 0.850045 0.129 Uiso 1 1 calc R U . . .
N11_2 N 0.7778(4) 0.4265(2) 0.82669(12) 0.0976(18) Uani 1 1 d D U . . .
N12_2 N 0.8064(5) 0.3790(2) 0.82540(13) 0.109(2) Uani 1 1 d D U . . .
C13_2 C 0.7711(6) 0.3572(3) 0.84367(15) 0.111(3) Uani 1 1 d D U . . .
H13_2 H 0.778111 0.323793 0.847148 0.133 Uiso 1 1 calc R U . . .
C14_2 C 0.8010(6) 0.4608(4) 0.80799(17) 0.114(3) Uani 1 1 d D U . . .
H14A_2 H 0.808042 0.493960 0.814115 0.137 Uiso 1 1 calc R U . . .
H14B_2 H 0.857500 0.450891 0.801148 0.137 Uiso 1 1 calc R U . . .
N15_2 N 0.7319(4) 0.4608(2) 0.79070(12) 0.0931(18) Uani 1 1 d D U . . .
N16_2 N 0.6566(4) 0.4887(3) 0.79302(14) 0.112(2) Uani 1 1 d D U . . .
C17_2 C 0.6071(5) 0.4773(3) 0.77492(14) 0.103(2) Uani 1 1 d D U . . .
H17_2 H 0.550670 0.490673 0.772034 0.124 Uiso 1 1 calc R U . . .
C18_2 C 0.6496(5) 0.4428(3) 0.76059(12) 0.093(2) Uani 1 1 d D U . . .
C19_2 C 0.7303(5) 0.4338(3) 0.77151(14) 0.096(2) Uani 1 1 d D U . . .
H19_2 H 0.775462 0.412812 0.766384 0.115 Uiso 1 1 calc R U . . .
C20_2 C 0.6152(5) 0.4222(3) 0.73984(13) 0.096(2) Uani 1 1 d D U . . .
C21_2 C 0.5798(5) 0.4050(3) 0.72321(14) 0.101(2) Uani 1 1 d D U . . .
C22_2 C 0.5407(5) 0.3786(2) 0.70413(12) 0.0887(19) Uani 1 1 d D U . . .
C23_2 C 0.5131(5) 0.4018(3) 0.68404(14) 0.102(2) Uani 1 1 d D U . . .
H23_2 H 0.517739 0.435941 0.682411 0.122 Uiso 1 1 calc R U . . .
C24_2 C 0.4787(6) 0.3732(3) 0.66662(16) 0.108(3) Uani 1 1 d D U . . .
H24_2 H 0.460304 0.387889 0.652958 0.130 Uiso 1 1 calc R U . . .
C25_2 C 0.4714(6) 0.3228(3) 0.66936(16) 0.110(3) Uani 1 1 d D U . . .
H25_2 H 0.443475 0.304800 0.657781 0.132 Uiso 1 1 calc R U . . .
N26_2 N 0.5028(4) 0.2977(2) 0.68810(12) 0.0854(17) Uani 1 1 d D U . . .
C27_2 C 0.5338(4) 0.3268(2) 0.70518(13) 0.0846(19) Uani 1 1 d D U . . .
H27_2 H 0.551876 0.311401 0.718699 0.102 Uiso 1 1 calc R U . . .
C7_3 C 0.7724(7) 0.1568(5) 0.90846(14) 0.138(4) Uani 1 1 d D U . . .
C8_3 C 0.7942(7) 0.1384(4) 0.89080(13) 0.123(4) Uani 1 1 d D U . . .
C9_3 C 0.8101(5) 0.1156(3) 0.86917(11) 0.101(2) Uani 1 1 d D U . . .
C10_3 C 0.8913(5) 0.1106(3) 0.85821(13) 0.089(2) Uani 1 1 d D U . . .
H10_3 H 0.946926 0.120197 0.863876 0.107 Uiso 1 1 calc R U . . .
N11_3 N 0.8753(3) 0.0900(2) 0.83830(11) 0.0861(16) Uani 1 1 d D U . . .
N12_3 N 0.7865(4) 0.0802(3) 0.83467(11) 0.0962(19) Uani 1 1 d D U . . .
C13_3 C 0.7472(5) 0.0956(3) 0.85351(12) 0.099(2) Uani 1 1 d D U . . .
H13_3 H 0.685895 0.093718 0.856224 0.119 Uiso 1 1 calc R U . . .
C14_3 C 0.9404(5) 0.0766(3) 0.82003(13) 0.0837(19) Uani 1 1 d D U . . .
H14A_3 H 1.000776 0.077868 0.826182 0.100 Uiso 1 1 calc R U . . .
H14B_3 H 0.928969 0.043016 0.814879 0.100 Uiso 1 1 calc R U . . .
N15_3 N 0.9331(4) 0.1097(2) 0.80109(10) 0.0795(15) Uani 1 1 d D U . . .
N16_3 N 0.9922(4) 0.1480(2) 0.79910(12) 0.0874(17) Uani 1 1 d D U . . .
C17_3 C 0.9641(4) 0.1722(3) 0.78070(12) 0.0816(19) Uani 1 1 d D U . . .
H17_3 H 0.991956 0.200355 0.774945 0.098 Uiso 1 1 calc R U . . .
C18_3 C 0.8876(4) 0.1506(2) 0.77078(10) 0.0754(17) Uani 1 1 d D U . . .
C19_3 C 0.8699(4) 0.1107(2) 0.78471(12) 0.0783(17) Uani 1 1 d D U . . .
H19_3 H 0.822635 0.088537 0.783085 0.094 Uiso 1 1 calc R U . . .
C20_3 C 0.8408(4) 0.1680(3) 0.75119(11) 0.0793(19) Uani 1 1 d D U . . .
C21_3 C 0.8040(5) 0.1832(3) 0.73425(11) 0.0826(19) Uani 1 1 d D U . . .
C22_3 C 0.7610(4) 0.2026(3) 0.71417(11) 0.0807(18) Uani 1 1 d D U . . .
C23_3 C 0.8118(5) 0.2191(3) 0.69547(12) 0.088(2) Uani 1 1 d D U . . .
H23_3 H 0.874110 0.218469 0.695906 0.106 Uiso 1 1 calc R U . . .
C24_3 C 0.7668(5) 0.2363(3) 0.67633(14) 0.096(2) Uani 1 1 d D U . . .
H24_3 H 0.798440 0.246961 0.663476 0.115 Uiso 1 1 calc R U . . .
C25_3 C 0.6746(5) 0.2375(3) 0.67652(13) 0.093(2) Uani 1 1 d D U . . .
H25_3 H 0.645137 0.249467 0.663562 0.112 Uiso 1 1 calc R U . . .
N26_3 N 0.6258(4) 0.2227(2) 0.69407(10) 0.0786(15) Uani 1 1 d D U . . .
C27_3 C 0.6683(4) 0.2044(3) 0.71253(12) 0.0759(17) Uani 1 1 d D U . . .
H27_3 H 0.634257 0.192502 0.724714 0.091 Uiso 1 1 calc R U . . .
N1_3^a N 0.6041(15) 0.2131(14) 0.9465(5) 0.111(5) Uani 0.46(4) 1 d D U P A 1
C2_3^a C 0.6515(18) 0.2205(13) 0.9655(4) 0.124(8) Uani 0.46(4) 1 d D U P A 1
H2_3^a H 0.624157 0.236560 0.977818 0.149 Uiso 0.46(4) 1 calc R U P A 1
C3_3^a C 0.7395(18) 0.2055(16) 0.9679(4) 0.136(8) Uani 0.46(4) 1 d D U P A 1
H3_3^a H 0.770964 0.211214 0.981419 0.163 Uiso 0.46(4) 1 calc R U P A 1
C4_3^a C 0.7796(16) 0.1816(14) 0.9494(3) 0.140(8) Uani 0.46(4) 1 d D U P A 1
H4_3^a H 0.838180 0.170090 0.950574 0.168 Uiso 0.46(4) 1 calc R U P A 1
C5_3^a C 0.7316(12) 0.1750(9) 0.9292(2) 0.122(6) Uani 0.46(4) 1 d D U P A 1
C6_3^a C 0.6426(13) 0.1909(14) 0.9287(4) 0.111(6) Uani 0.46(4) 1 d D U P A 1
H6_3^a H 0.609128 0.185812 0.915410 0.134 Uiso 0.46(4) 1 calc R U P A 1
N1_3^b N 0.6101(14) 0.2157(12) 0.9474(4) 0.116(5) Uani 0.54(4) 1 d D U P A 2
C2_3^b C 0.6640(18) 0.2393(11) 0.9620(4) 0.124(7) Uani 0.54(4) 1 d D U P A 2
H2A_3^b H 0.638365 0.258411 0.973573 0.149 Uiso 0.54(4) 1 calc R U P A 2
C3_3^b C 0.7562(17) 0.2366(13) 0.9607(4) 0.143(8) Uani 0.54(4) 1 d D U P A 2
H3A_3^b H 0.792033 0.253198 0.971220 0.172 Uiso 0.54(4) 1 calc R U P A 2
C4_3^b C 0.7944(14) 0.2084(12) 0.9432(4) 0.147(7) Uani 0.54(4) 1 d D U P A 2
H4A_3^b H 0.856385 0.206170 0.941788 0.177 Uiso 0.54(4) 1 calc R U P A 2
C5_3^b C 0.7384(12) 0.1838(8) 0.9279(2) 0.127(6) Uani 0.54(4) 1 d D U P A 2
C6_3^b C 0.6461(11) 0.1886(12) 0.9308(4) 0.115(6) Uani 0.54(4) 1 d D U P A 2
H6A_3^b H 0.608094 0.172181 0.920686 0.138 Uiso 0.54(4) 1 calc R U P A 2
C8_4 C 0.3670(10) 0.0309(4) 0.89703(15) 0.141(4) Uani 1 1 d D U . . .
C9_4 C 0.3471(7) 0.0089(3) 0.87519(13) 0.123(3) Uani 1 1 d D U . . .
C10_4 C 0.2683(7) 0.0023(4) 0.86374(17) 0.124(3) Uani 1 1 d D U . . .
H10_4 H 0.211716 0.012068 0.868729 0.149 Uiso 1 1 calc R U . . .
N11_4 N 0.2876(5) -0.0212(3) 0.84367(13) 0.108(2) Uani 1 1 d D U . . .
N12_4 N 0.3767(5) -0.0303(3) 0.84148(14) 0.115(2) Uani 1 1 d D U . . .
C13_4 C 0.4121(6) -0.0125(3) 0.86071(16) 0.119(3) Uani 1 1 d D U . . .
H13_4 H 0.472897 -0.014057 0.864225 0.143 Uiso 1 1 calc R U . . .
C14_4 C 0.2277(7) -0.0352(3) 0.82548(16) 0.111(3) Uani 1 1 d D U . . .
H14A_4 H 0.245042 -0.067346 0.819590 0.134 Uiso 1 1 calc R U . . .
H14B_4 H 0.167308 -0.037936 0.831561 0.134 Uiso 1 1 calc R U . . .
N15_4 N 0.2282(5) 0.0000(2) 0.80709(12) 0.106(2) Uani 1 1 d D U . . .
N16_4 N 0.1684(5) 0.0378(3) 0.80649(15) 0.127(3) Uani 1 1 d D U . . .
C17_4 C 0.1928(6) 0.0647(3) 0.78855(16) 0.121(3) Uani 1 1 d D U . . .
H17_4 H 0.164526 0.093809 0.784044 0.145 Uiso 1 1 calc R U . . .
C18_4 C 0.2670(5) 0.0439(3) 0.77711(13) 0.097(2) Uani 1 1 d D U . . .
C19_4 C 0.2862(5) 0.0031(3) 0.78943(14) 0.097(2) Uani 1 1 d D U . . .
H19_4 H 0.331968 -0.019265 0.786276 0.116 Uiso 1 1 calc R U . . .
C20_4 C 0.3156(6) 0.0630(4) 0.75795(14) 0.105(2) Uani 1 1 d D U . . .
C21_4 C 0.3617(5) 0.0771(3) 0.74244(13) 0.091(2) Uani 1 1 d D U . . .
C22_4 C 0.4164(4) 0.0903(2) 0.72324(12) 0.090(2) Uani 1 1 d D U . . .
C23_4 C 0.4631(5) 0.0545(3) 0.71043(14) 0.102(2) Uani 1 1 d D U . . .
H23_4 H 0.458021 0.021213 0.714387 0.123 Uiso 1 1 calc R U . . .
C24_4 C 0.5169(6) 0.0680(3) 0.69189(15) 0.109(3) Uani 1 1 d D U . . .
H24_4 H 0.549267 0.044815 0.683513 0.131 Uiso 1 1 calc R U . . .
C25_4 C 0.5195(5) 0.1180(3) 0.68664(15) 0.099(2) Uani 1 1 d D U . . .
H25_4 H 0.552142 0.127934 0.673841 0.119 Uiso 1 1 calc R U . . .
N26_4 N 0.4784(4) 0.1518(3) 0.69871(11) 0.0855(16) Uani 1 1 d D U . . .
C27_4 C 0.4275(4) 0.1395(3) 0.71665(13) 0.0856(19) Uani 1 1 d D U . . .
H27_4 H 0.398823 0.164335 0.724942 0.103 Uiso 1 1 calc R U . . .
N1_4^a N 0.453(3) 0.1526(12) 0.9519(6) 0.126(6) Uani 0.36(3) 1 d D U P A 1
C2_4^a C 0.421(3) 0.1392(12) 0.9724(5) 0.142(8) Uani 0.36(3) 1 d D U P A 1
H2_4^a H 0.433992 0.159197 0.985009 0.171 Uiso 0.36(3) 1 calc R U P A 1
C3_4^a C 0.370(3) 0.0968(14) 0.9759(3) 0.159(8) Uani 0.36(3) 1 d D U P A 1
H3_4^a H 0.350240 0.088499 0.990511 0.191 Uiso 0.36(3) 1 calc R U P A 1
C4_4^a C 0.350(3) 0.0670(12) 0.9572(4) 0.164(8) Uani 0.36(3) 1 d D U P A 1
H4_4^a H 0.316212 0.038338 0.959027 0.197 Uiso 0.36(3) 1 calc R U P A 1
C5_4^a C 0.382(3) 0.0809(10) 0.9355(3) 0.156(7) Uani 0.36(3) 1 d D U P A 1
C6_4^a C 0.432(3) 0.1242(13) 0.9340(5) 0.138(8) Uani 0.36(3) 1 d D U P A 1
H6_4^a H 0.452104 0.133839 0.919543 0.166 Uiso 0.36(3) 1 calc R U P A 1
C7_4^a C 0.369(3) 0.0505(13) 0.9156(4) 0.153(9) Uani 0.36(3) 1 d D U P A 1
N1_4^b N 0.4494(19) 0.1570(6) 0.9511(3) 0.125(5) Uani 0.64(3) 1 d D U P A 2
C2_4^b C 0.4554(17) 0.1358(8) 0.9716(3) 0.153(7) Uani 0.64(3) 1 d D U P A 2
H2A_4^b H 0.470316 0.155423 0.984218 0.184 Uiso 0.64(3) 1 calc R U P A 2
C3_4^b C 0.440(2) 0.0855(7) 0.9751(3) 0.163(7) Uani 0.64(3) 1 d D U P A 2
H3A_4^b H 0.445256 0.071651 0.989690 0.196 Uiso 0.64(3) 1 calc R U P A 2
C4_4^b C 0.4180(19) 0.0565(6) 0.9564(3) 0.156(7) Uani 0.64(3) 1 d D U P A 2
H4A_4^b H 0.408781 0.022642 0.958170 0.187 Uiso 0.64(3) 1 calc R U P A 2
C5_4^b C 0.4095(15) 0.0784(6) 0.9348(2) 0.149(5) Uani 0.64(3) 1 d D U P A 2
C6_4^b C 0.4248(19) 0.1290(6) 0.9332(3) 0.132(5) Uani 0.64(3) 1 d D U P A 2
H6A_4^b H 0.417607 0.144183 0.918981 0.158 Uiso 0.64(3) 1 calc R U P A 2
C7_4^b C 0.3879(16) 0.0497(8) 0.9149(2) 0.143(6) Uani 0.64(3) 1 d D U P A 2
B1_5 B 0.4763(10) 0.1984(6) 0.6244(2) 0.139(4) Uani 1 1 d D U . . .
F2_5 F 0.5231(6) 0.2009(4) 0.64401(13) 0.165(3) Uani 1 1 d D U . . .
F3_5 F 0.4149(7) 0.2355(4) 0.62654(15) 0.173(3) Uani 1 1 d D U . . .
F4_5 F 0.5273(4) 0.2077(3) 0.60498(10) 0.1184(18) Uani 1 1 d D U . . .
F5_5 F 0.4422(7) 0.1504(4) 0.62186(16) 0.180(3) Uani 1 1 d D U . . .
B1_6 B 0.0098(8) -0.0045(4) 0.8729(2) 0.110(3) Uani 1 1 d D U . . .
F2_6^a F 0.0561(13) 0.0411(6) 0.8714(3) 0.119(5) Uani 0.650(18) 1 d D U P B 1
F3_6^a F -0.0459(10) -0.0073(4) 0.8546(2) 0.126(4) Uani 0.650(18) 1 d D U P B 1
F4_6^a F 0.0690(9) -0.0419(4) 0.8729(3) 0.151(5) Uani 0.650(18) 1 d D U P B 1
F5_6^a F -0.0394(16) 0.0008(8) 0.8919(3) 0.213(8) Uani 0.650(18) 1 d D U P B 1
F2_6^b F 0.044(3) 0.0365(10) 0.8822(6) 0.135(10) Uani 0.350(18) 1 d D U P B 2
F3_6^b F -0.0809(13) -0.0009(9) 0.8708(7) 0.152(10) Uani 0.350(18) 1 d D U P B 2
F4_6^b F 0.052(2) -0.0308(10) 0.8559(5) 0.153(9) Uani 0.350(18) 1 d D U P B 2
F5_6^b F 0.0090(19) -0.0389(10) 0.8899(4) 0.156(9) Uani 0.350(18) 1 d D U P B 2
B1_7^a B 0.491(3) 0.2685(16) 1.0109(8) 0.131(7) Uani 0.25 1 d D U P C 1
F2_7^a F 0.513(3) 0.2189(13) 1.0057(7) 0.147(9) Uani 0.25 1 d D U P C 1
F3_7^a F 0.564(3) 0.296(2) 1.0038(9) 0.153(12) Uani 0.25 1 d D U P C 1
F4_7^a F 0.416(3) 0.2830(17) 1.0001(8) 0.149(9) Uani 0.25 1 d D U P C 1
F5_7^a F 0.474(4) 0.272(2) 1.0339(7) 0.139(10) Uani 0.25 1 d D U P C 1
B1_7^b B 0.493(3) 0.2359(16) 1.0138(7) 0.137(8) Uani 0.25 1 d D U P D 2
F2_7^b F 0.407(2) 0.2212(14) 1.0114(6) 0.159(9) Uani 0.25 1 d D U P D 2
F3_7^b F 0.553(3) 0.1985(15) 1.0118(7) 0.177(11) Uani 0.25 1 d D U P D 2
F4_7^b F 0.518(3) 0.2695(13) 0.9970(6) 0.146(8) Uani 0.25 1 d D U P D 2
F5_7^b F 0.491(4) 0.259(2) 1.0351(7) 0.150(11) Uani 0.25 1 d D U P D 2
B1_7^c B 0.473(3) 0.2922(17) 1.0089(8) 0.130(7) Uani 0.25 1 d D U P E 3
F2_7^c F 0.537(3) 0.3181(14) 0.9969(10) 0.135(10) Uani 0.25 1 d D U P E 3
F3_7^c F 0.456(3) 0.2470(12) 0.9993(6) 0.127(7) Uani 0.25 1 d D U P E 3
F4_7^c F 0.487(5) 0.292(3) 1.0319(8) 0.132(11) Uani 0.25 1 d D U P E 3
F5_7^c F 0.390(3) 0.309(2) 1.0037(8) 0.131(10) Uani 0.25 1 d D U P E 3
B1_7^d B 0.474(3) 0.2859(16) 1.0087(8) 0.122(7) Uani 0.25 1 d D U P F 4
F2_7^d F 0.399(2) 0.303(2) 0.9975(8) 0.114(9) Uani 0.25 1 d D U P F 4
F3_7^d F 0.475(4) 0.300(2) 1.0314(7) 0.122(10) Uani 0.25 1 d D U P F 4
F4_7^d F 0.552(2) 0.3028(19) 0.9974(9) 0.120(9) Uani 0.25 1 d D U P F 4
F5_7^d F 0.469(3) 0.2344(14) 1.0083(7) 0.129(8) Uani 0.25 1 d D U P F 4
F2_8^a F 0.4568(11) -0.0484(5) 0.7706(3) 0.142(5) Uani 0.5 1 d D U P G -1
F4_8^a F 0.5487(8) -0.0203(4) 0.7452(3) 0.123(4) Uani 0.5 1 d D U P G -1
B1_8 B 0.500000 -0.0622(4) 0.750000 0.103(4) Uani 1 2 d DS TU P . .
F3_8 F 0.5593(4) -0.0897(3) 0.76220(13) 0.139(2) Uani 1 1 d D U . . .
C1_9 C 0.6493(11) 0.3619(5) 0.6250(2) 0.126(5) Uani 0.75 1 d D U P . .
H1_9 H 0.602506 0.386902 0.627212 0.151 Uiso 0.75 1 calc R U P . .
Cl2_9 Cl 0.7089(2) 0.35863(13) 0.65069(7) 0.1114(10) Uani 0.75 1 d D U P . .
Cl3_9 Cl 0.7152(4) 0.38193(18) 0.60183(9) 0.1480(15) Uani 0.75 1 d D U P . .
Cl4_9 Cl 0.5943(3) 0.30567(17) 0.61961(7) 0.1290(12) Uani 0.75 1 d D U P . .

loop_
_atom_site_aniso_label
_atom_site_aniso_U_11
_atom_site_aniso_U_22
_atom_site_aniso_U_33
_atom_site_aniso_U_23
_atom_site_aniso_U_13
_atom_site_aniso_U_12
Pd1 0.0847(5) 0.1283(7) 0.0997(6) -0.0099(4) -0.0026(4) 0.0058(4)
Cl1 0.0557(13) 0.0842(17) 0.1030(19) 0.000 -0.0042(12) 0.000
Pd2 0.0493(4) 0.0886(5) 0.1088(6) -0.0013(3) -0.0055(3) 0.0071(3)
C8_1 0.071(5) 0.109(6) 0.127(6) -0.014(5) -0.004(4) 0.008(5)
C9_1 0.083(5) 0.112(6) 0.113(5) -0.014(4) 0.001(4) 0.004(5)
C10_1 0.070(5) 0.100(5) 0.136(6) -0.020(4) -0.008(4) 0.011(4)
N11_1 0.059(3) 0.100(4) 0.131(5) -0.001(4) -0.004(3) -0.005(3)
N12_1 0.078(4) 0.116(5) 0.127(6) 0.012(4) -0.017(4) -0.035(4)
C13_1 0.073(5) 0.116(6) 0.130(7) 0.009(5) 0.000(4) -0.023(5)
C14_1 0.062(4) 0.104(6) 0.125(6) 0.002(4) 0.001(4) 0.007(4)
N15_1 0.056(3) 0.086(4) 0.140(5) -0.004(4) -0.002(3) 0.005(3)
N16_1 0.059(3) 0.097(5) 0.155(6) -0.015(4) -0.003(4) -0.007(4)
C17_1 0.053(4) 0.085(5) 0.171(7) -0.018(5) 0.003(4) 0.000(4)
C18_1 0.056(4) 0.075(5) 0.138(5) 0.006(4) -0.003(4) 0.004(3)
C19_1 0.056(4) 0.089(5) 0.129(6) 0.008(4) 0.000(4) -0.002(4)
C20_1 0.056(4) 0.060(4) 0.145(6) 0.008(4) -0.002(4) 0.006(3)
C21_1 0.057(4) 0.067(4) 0.133(6) 0.014(4) -0.002(4) 0.010(3)
C22_1 0.057(4) 0.064(4) 0.130(5) 0.016(3) -0.006(3) 0.008(3)
C23_1 0.052(4) 0.078(5) 0.138(6) 0.013(4) -0.010(4) -0.008(4)
C24_1 0.062(4) 0.078(5) 0.127(6) 0.011(4) -0.014(4) -0.009(4)
C25_1 0.067(4) 0.095(5) 0.103(5) 0.008(4) -0.013(4) -0.009(4)
N26_1 0.066(3) 0.095(4) 0.107(4) 0.002(3) -0.007(3) 0.006(3)
C27_1 0.062(4) 0.087(5) 0.113(5) -0.004(4) -0.012(4) 0.010(4)
N1_1^a 0.091(7) 0.145(11) 0.104(8) -0.013(8) -0.006(6) 0.001(8)
C2_1^a 0.094(8) 0.173(17) 0.115(10) -0.003(10) -0.005(8) -0.004(11)
C3_1^a 0.093(8) 0.170(17) 0.123(9) 0.001(11) -0.004(8) -0.004(12)
C4_1^a 0.098(9) 0.143(15) 0.125(9) -0.003(10) -0.010(6) -0.019(11)
C5_1^a 0.088(7) 0.113(11) 0.124(8) -0.008(8) -0.008(6) -0.023(8)
C6_1^a 0.091(7) 0.105(12) 0.111(9) -0.005(9) 0.001(7) 0.004(9)
C7_1^a 0.096(11) 0.106(12) 0.139(9) 0.017(10) -0.018(8) -0.025(11)
N1_1^b 0.094(10) 0.147(14) 0.101(10) -0.013(12) -0.004(8) -0.001(10)
C2_1^b 0.101(10) 0.166(18) 0.108(10) -0.015(13) 0.003(9) 0.007(14)
C3_1^b 0.097(10) 0.179(19) 0.124(10) -0.012(15) -0.003(9) -0.002(15)
C4_1^b 0.103(12) 0.136(18) 0.125(9) 0.000(13) -0.001(8) -0.006(14)
C5_1^b 0.084(9) 0.112(13) 0.121(8) -0.007(11) -0.006(7) -0.029(10)
C6_1^b 0.090(9) 0.106(14) 0.106(10) -0.001(12) -0.004(8) -0.018(11)
C7_1^b 0.083(13) 0.107(16) 0.130(10) 0.012(13) -0.011(9) -0.028(14)
N1_2 0.095(5) 0.118(5) 0.123(6) -0.041(4) 0.004(4) 0.023(4)
C2_2 0.147(10) 0.114(6) 0.136(8) -0.043(6) 0.021(7) 0.015(7)
C3_2 0.141(10) 0.120(6) 0.187(11) -0.046(8) 0.057(8) 0.014(7)
C4_2 0.151(11) 0.155(9) 0.148(9) -0.031(7) 0.025(7) 0.009(9)
C5_2 0.093(6) 0.149(7) 0.124(7) -0.027(6) 0.018(5) -0.002(6)
C6_2 0.076(5) 0.136(7) 0.125(7) -0.020(6) 0.001(4) 0.000(5)
C7_2 0.087(6) 0.120(7) 0.138(7) -0.027(5) 0.018(5) -0.012(6)
C8_2 0.086(6) 0.086(5) 0.147(7) -0.022(5) 0.017(5) -0.003(5)
C9_2 0.074(5) 0.106(5) 0.144(7) -0.020(5) 0.015(4) -0.012(5)
C10_2 0.082(5) 0.082(5) 0.158(7) -0.036(4) 0.015(5) -0.018(4)
N11_2 0.063(4) 0.078(4) 0.151(5) -0.010(3) 0.007(4) 0.005(3)
N12_2 0.080(5) 0.080(4) 0.167(6) 0.002(4) 0.028(4) 0.009(4)
C13_2 0.080(6) 0.095(5) 0.158(7) -0.009(5) 0.022(5) 0.000(5)
C14_2 0.071(5) 0.111(7) 0.160(7) 0.020(5) -0.008(5) -0.014(5)
N15_2 0.056(3) 0.072(4) 0.152(5) -0.006(3) 0.002(3) -0.009(3)
N16_2 0.063(4) 0.081(4) 0.192(7) -0.029(5) -0.008(4) -0.002(3)
C17_2 0.062(4) 0.069(4) 0.178(7) -0.015(5) -0.002(4) 0.004(4)
C18_2 0.057(4) 0.067(4) 0.156(6) -0.004(4) 0.010(4) -0.001(3)
C19_2 0.066(4) 0.081(5) 0.141(6) 0.006(4) 0.009(4) 0.004(4)
C20_2 0.053(4) 0.090(6) 0.144(6) -0.001(5) 0.004(4) 0.006(4)
C21_2 0.066(5) 0.087(5) 0.151(7) -0.001(5) -0.003(4) 0.011(4)
C22_2 0.059(4) 0.080(4) 0.127(5) 0.005(4) 0.007(4) 0.005(4)
C23_2 0.062(5) 0.114(7) 0.130(6) 0.017(5) 0.019(4) 0.025(4)
C24_2 0.080(5) 0.116(6) 0.128(7) 0.021(5) 0.004(5) 0.035(5)
C25_2 0.078(5) 0.120(6) 0.131(7) 0.015(5) -0.011(5) 0.017(5)
N26_2 0.061(3) 0.068(3) 0.128(5) -0.009(3) -0.006(3) 0.027(3)
C27_2 0.037(3) 0.091(4) 0.125(6) 0.000(4) -0.007(3) 0.010(3)
C7_3 0.115(8) 0.181(10) 0.119(6) -0.049(6) -0.023(6) 0.040(8)
C8_3 0.093(6) 0.168(10) 0.108(6) -0.021(6) -0.015(5) 0.042(7)
C9_3 0.086(5) 0.113(6) 0.103(5) -0.008(4) 0.000(4) 0.019(5)
C10_3 0.065(4) 0.092(5) 0.110(5) -0.013(4) -0.014(3) 0.012(4)
N11_3 0.063(3) 0.085(4) 0.111(4) -0.007(3) -0.002(3) 0.008(3)
N12_3 0.056(3) 0.112(5) 0.120(5) -0.014(4) -0.002(3) 0.011(3)
C13_3 0.092(5) 0.104(6) 0.102(5) -0.005(4) 0.003(4) 0.002(5)
C14_3 0.070(4) 0.081(5) 0.101(5) 0.000(3) 0.002(3) 0.007(4)
N15_3 0.059(3) 0.074(3) 0.105(4) 0.001(3) 0.000(3) 0.001(3)
N16_3 0.051(3) 0.096(5) 0.115(5) -0.002(4) -0.001(3) -0.001(3)
C17_3 0.048(3) 0.079(4) 0.118(5) 0.005(4) -0.003(3) -0.009(3)
C18_3 0.040(3) 0.079(4) 0.107(5) 0.000(3) 0.000(3) 0.000(3)
C19_3 0.066(4) 0.058(4) 0.110(5) -0.007(3) -0.007(3) -0.002(3)
C20_3 0.044(3) 0.088(5) 0.106(5) 0.003(4) 0.004(3) -0.003(3)
C21_3 0.057(4) 0.077(4) 0.114(5) 0.011(4) -0.001(3) 0.008(3)
C22_3 0.051(3) 0.082(5) 0.109(5) 0.004(4) -0.004(3) -0.002(3)
C23_3 0.057(4) 0.092(5) 0.115(5) 0.019(4) -0.001(3) 0.000(4)
C24_3 0.066(4) 0.109(6) 0.112(5) 0.013(5) 0.003(4) 0.001(4)
C25_3 0.070(4) 0.121(7) 0.089(5) 0.014(4) -0.004(4) 0.018(5)
N26_3 0.064(3) 0.075(4) 0.096(4) 0.005(3) -0.009(3) -0.004(3)
C27_3 0.054(3) 0.073(4) 0.100(5) 0.003(3) 0.000(3) 0.001(3)
N1_3^a 0.093(9) 0.148(11) 0.093(10) -0.034(10) -0.013(7) 0.008(8)
C2_3^a 0.086(10) 0.182(18) 0.104(11) -0.049(12) -0.013(9) 0.031(12)
C3_3^a 0.092(11) 0.202(19) 0.114(11) -0.049(13) -0.009(9) 0.034(14)
C4_3^a 0.110(12) 0.196(19) 0.114(10) -0.046(12) -0.017(9) 0.058(13)
C5_3^a 0.099(10) 0.157(14) 0.109(9) -0.029(10) -0.015(8) 0.043(10)
C6_3^a 0.109(10) 0.138(14) 0.088(10) -0.009(11) -0.014(8) 0.043(11)
N1_3^b 0.099(9) 0.159(12) 0.090(10) -0.016(9) -0.013(7) 0.017(8)
C2_3^b 0.095(9) 0.164(16) 0.113(11) -0.034(11) -0.021(8) 0.041(11)
C3_3^b 0.103(9) 0.198(18) 0.129(12) -0.050(12) -0.013(10) 0.029(13)
C4_3^b 0.121(11) 0.197(17) 0.124(12) -0.051(11) -0.016(9) 0.046(12)
C5_3^b 0.106(9) 0.173(13) 0.103(9) -0.026(9) -0.014(8) 0.049(10)
C6_3^b 0.110(9) 0.144(13) 0.092(10) -0.004(9) -0.019(8) 0.039(10)
C8_4 0.169(11) 0.104(7) 0.149(8) -0.011(6) 0.007(7) -0.007(7)
C9_4 0.120(6) 0.104(7) 0.146(7) -0.005(5) 0.002(5) -0.005(6)
C10_4 0.105(6) 0.103(7) 0.164(8) -0.005(6) 0.016(5) 0.004(6)
N11_4 0.091(4) 0.085(5) 0.148(5) 0.008(4) 0.013(4) -0.011(4)
N12_4 0.093(4) 0.084(5) 0.169(7) -0.011(4) 0.004(5) -0.010(4)
C13_4 0.097(6) 0.097(6) 0.163(8) -0.011(6) -0.005(5) 0.005(5)
C14_4 0.103(6) 0.084(5) 0.147(7) -0.009(4) 0.016(5) 0.004(5)
N15_4 0.084(5) 0.089(5) 0.145(6) 0.000(4) 0.019(4) 0.014(4)
N16_4 0.086(5) 0.108(6) 0.186(8) 0.018(5) 0.035(5) 0.025(4)
C17_4 0.093(6) 0.091(6) 0.179(9) 0.010(5) 0.036(6) 0.016(5)
C18_4 0.070(5) 0.088(5) 0.133(6) -0.009(4) 0.004(4) 0.006(4)
C19_4 0.061(4) 0.092(5) 0.138(6) -0.009(4) 0.001(4) 0.000(4)
C20_4 0.070(5) 0.113(7) 0.131(6) -0.007(5) 0.001(4) 0.015(5)
C21_4 0.058(4) 0.084(5) 0.130(6) -0.003(4) -0.005(4) 0.016(4)
C22_4 0.055(4) 0.084(4) 0.129(6) 0.003(4) -0.007(3) -0.002(3)
C23_4 0.076(5) 0.096(5) 0.134(7) -0.007(5) -0.010(4) 0.012(4)
C24_4 0.109(7) 0.105(6) 0.113(7) -0.010(5) -0.012(4) 0.027(5)
C25_4 0.064(5) 0.111(6) 0.123(6) 0.010(5) -0.003(4) 0.011(4)
N26_4 0.046(3) 0.101(4) 0.110(4) 0.017(3) -0.011(3) -0.002(3)
C27_4 0.046(3) 0.095(4) 0.115(5) -0.004(4) -0.007(3) 0.003(3)
N1_4^a 0.128(14) 0.142(11) 0.106(12) 0.022(10) -0.038(11) -0.013(10)
C2_4^a 0.145(18) 0.165(14) 0.117(11) 0.026(12) -0.020(13) -0.008(13)
C3_4^a 0.180(19) 0.163(15) 0.135(12) 0.017(11) -0.012(15) -0.021(15)
C4_4^a 0.189(19) 0.164(16) 0.140(11) 0.010(11) -0.008(14) -0.021(16)
C5_4^a 0.177(16) 0.153(12) 0.137(10) -0.002(9) -0.006(12) -0.028(12)
C6_4^a 0.156(16) 0.139(13) 0.119(12) 0.009(11) -0.020(13) -0.011(12)
C7_4^a 0.17(2) 0.151(16) 0.140(11) -0.009(11) 0.008(14) -0.027(16)
N1_4^b 0.123(10) 0.144(9) 0.109(8) 0.012(7) -0.028(8) -0.015(8)
C2_4^b 0.159(16) 0.175(11) 0.125(9) 0.030(9) -0.044(10) -0.040(12)
C3_4^b 0.193(18) 0.163(11) 0.134(10) 0.032(8) -0.046(12) 0.000(13)
C4_4^b 0.198(18) 0.126(10) 0.144(9) 0.025(7) -0.024(12) 0.008(12)
C5_4^b 0.172(14) 0.148(9) 0.127(8) 0.009(7) -0.007(10) -0.024(10)
C6_4^b 0.150(13) 0.138(9) 0.106(9) 0.009(7) -0.003(9) -0.014(10)
C7_4^b 0.144(14) 0.153(12) 0.132(9) 0.001(8) 0.010(9) -0.040(12)
B1_5 0.132(10) 0.156(9) 0.129(7) 0.004(9) 0.013(6) -0.005(7)
F2_5 0.185(8) 0.184(8) 0.127(5) 0.002(5) -0.004(4) -0.036(6)
F3_5 0.156(7) 0.177(7) 0.187(7) 0.001(5) 0.050(5) 0.015(5)
F4_5 0.113(4) 0.129(5) 0.113(4) 0.011(3) 0.003(3) -0.002(4)
F5_5 0.171(8) 0.159(6) 0.212(8) 0.027(5) -0.013(6) -0.033(6)
B1_6 0.105(6) 0.099(6) 0.127(7) 0.007(5) -0.002(5) 0.004(5)
F2_6^a 0.092(6) 0.097(5) 0.168(14) -0.006(7) -0.020(8) 0.016(5)
F3_6^a 0.137(9) 0.100(6) 0.140(8) 0.025(6) -0.033(7) -0.003(6)
F4_6^a 0.141(9) 0.110(7) 0.201(15) 0.001(8) -0.044(9) 0.023(6)
F5_6^a 0.234(18) 0.228(17) 0.176(10) 0.023(12) 0.082(11) 0.041(14)
F2_6^b 0.134(19) 0.101(10) 0.17(3) -0.028(13) -0.056(19) 0.050(9)
F3_6^b 0.104(8) 0.128(15) 0.22(3) 0.056(18) -0.021(12) 0.007(10)
F4_6^b 0.18(2) 0.133(15) 0.144(15) -0.027(12) 0.009(14) 0.010(14)
F5_6^b 0.162(19) 0.155(16) 0.151(15) 0.049(13) -0.024(12) 0.032(14)
B1_7^a 0.117(13) 0.134(16) 0.142(12) 0.003(14) 0.006(12) 0.030(13)
F2_7^a 0.14(2) 0.137(15) 0.17(2) -0.009(15) 0.027(19) 0.028(14)
F3_7^a 0.129(16) 0.16(2) 0.17(3) -0.01(2) 0.007(17) 0.005(19)
F4_7^a 0.122(15) 0.17(2) 0.157(15) 0.020(19) 0.002(14) 0.030(15)
F5_7^a 0.113(19) 0.16(3) 0.145(11) -0.006(16) 0.004(12) 0.06(2)
B1_7^b 0.117(15) 0.149(17) 0.146(13) -0.015(12) -0.004(13) 0.025(12)
F2_7^b 0.129(15) 0.19(2) 0.153(19) 0.016(16) -0.011(15) -0.003(14)
F3_7^b 0.17(2) 0.17(2) 0.19(2) -0.023(16) -0.02(2) 0.066(19)
F4_7^b 0.15(2) 0.133(17) 0.155(14) -0.034(13) 0.033(15) 0.016(14)
F5_7^b 0.13(2) 0.18(2) 0.139(12) -0.015(15) -0.003(14) 0.035(19)
B1_7^c 0.113(12) 0.140(15) 0.137(11) 0.002(12) -0.003(11) 0.043(11)
F2_7^c 0.135(17) 0.109(18) 0.162(18) 0.027(16) 0.009(17) 0.061(14)
F3_7^c 0.115(18) 0.128(14) 0.139(16) 0.016(12) -0.013(15) 0.048(11)
F4_7^c 0.11(2) 0.14(3) 0.140(11) 0.007(14) -0.010(12) 0.03(2)
F5_7^c 0.129(13) 0.136(18) 0.13(2) 0.004(17) 0.002(15) 0.063(14)
B1_7^d 0.089(11) 0.141(14) 0.137(11) 0.000(12) -0.004(10) 0.045(12)
F2_7^d 0.076(10) 0.15(2) 0.120(17) 0.018(17) 0.021(11) 0.049(13)
F3_7^d 0.083(17) 0.14(2) 0.140(12) -0.001(15) -0.009(11) 0.00(2)
F4_7^d 0.076(10) 0.14(2) 0.145(19) 0.00(2) -0.005(12) 0.057(14)
F5_7^d 0.102(17) 0.142(14) 0.143(18) 0.001(12) -0.055(15) 0.030(12)
F2_8^a 0.139(10) 0.093(8) 0.194(12) 0.008(8) 0.064(9) -0.003(7)
F4_8^a 0.086(7) 0.087(7) 0.196(12) 0.014(7) 0.023(7) -0.033(6)
B1_8 0.068(7) 0.054(6) 0.186(11) 0.000 0.045(6) 0.000
F3_8 0.087(4) 0.157(5) 0.173(5) 0.022(4) -0.022(4) -0.031(3)
C1_9 0.128(11) 0.097(9) 0.152(12) -0.005(8) 0.024(9) 0.017(8)
Cl2_9 0.0794(18) 0.101(2) 0.154(3) -0.0106(18) -0.0095(18) 0.0042(16)
Cl3_9 0.141(4) 0.129(3) 0.174(4) 0.029(3) 0.029(3) 0.015(3)
Cl4_9 0.101(2) 0.139(3) 0.148(3) -0.021(2) -0.011(2) -0.003(2)

loop_
_atom_type_symbol
_atom_type_description
_atom_type_scat_dispersion_real
_atom_type_scat_dispersion_imag
_atom_type_scat_source
C C 0.0033 0.0016 'International Tables Vol C Tables 4.2.6.8 and 6.1.1.4'
H H 0.0000 0.0000 'International Tables Vol C Tables 4.2.6.8 and 6.1.1.4'
B B 0.0013 0.0007 'International Tables Vol C Tables 4.2.6.8 and 6.1.1.4'
N N 0.0061 0.0033 'International Tables Vol C Tables 4.2.6.8 and 6.1.1.4'
F F 0.0171 0.0103 'International Tables Vol C Tables 4.2.6.8 and 6.1.1.4'
Cl Cl 0.1484 0.1585 'International Tables Vol C Tables 4.2.6.8 and 6.1.1.4'
Pd Pd -0.9988 1.0072 'International Tables Vol C Tables 4.2.6.8 and 6.1.1.4'

loop_
_geom_angle_atom_site_label_1
_geom_angle_atom_site_label_2
_geom_angle_atom_site_label_3
_geom_angle
_geom_angle_site_symmetry_1
_geom_angle_site_symmetry_3
_geom_angle_publ_flag
N1_3^a Pd1 N1_1^a 177.7(15) . . ?
N1_4^b Pd1 N1_1^b 88.9(15) . . ?
N1_4^b Pd1 N1_3^b 91.1(13) . . ?
N1_1^b Pd1 N1_3^b 175.8(10) . . ?
N1_3^a Pd1 N1_2 90.4(13) . . ?
N1_1^a Pd1 N1_2 91.9(9) . . ?
N1_4^b Pd1 N1_2 176.5(6) . . ?
N1_1^b Pd1 N1_2 92.0(13) . . ?
N1_3^b Pd1 N1_2 88.3(10) . . ?
N1_3^a Pd1 N1_4^a 86.9(19) . . ?
N1_1^a Pd1 N1_4^a 90.8(17) . . ?
N1_2 Pd1 N1_4^a 176.3(13) . . ?
N26_2 Pd2 N26_1 89.5(3) . . ?
N26_2 Pd2 N26_3 88.4(2) . . ?
N26_1 Pd2 N26_3 177.5(3) . . ?
N26_2 Pd2 N26_4 179.7(3) . . ?
N26_1 Pd2 N26_4 90.4(3) . . ?
N26_3 Pd2 N26_4 91.8(2) . . ?
C7_1^b C8_1 C9_1 177(2) . . ?
C7_1^a C8_1 C9_1 177.1(15) . . ?
C10_1 C9_1 C13_1 105.0(6) . . ?
C10_1 C9_1 C8_1 126.8(8) . . ?
C13_1 C9_1 C8_1 128.1(8) . . ?
N11_1 C10_1 C9_1 107.1(7) . . ?
N11_1 C10_1 H10_1 126.5 . . ?
C9_1 C10_1 H10_1 126.5 . . ?
C10_1 N11_1 N12_1 112.1(6) . . ?
C10_1 N11_1 C14_1 125.1(7) . . ?
N12_1 N11_1 C14_1 122.4(7) . . ?
C13_1 N12_1 N11_1 104.1(5) . . ?
N12_1 C13_1 C9_1 111.7(6) . . ?
N12_1 C13_1 H13_1 124.1 . . ?
C9_1 C13_1 H13_1 124.1 . . ?
N11_1 C14_1 N15_1 109.2(7) . . ?
N11_1 C14_1 H14A_1 109.8 . . ?
N15_1 C14_1 H14A_1 109.8 . . ?
N11_1 C14_1 H14B_1 109.8 . . ?
N15_1 C14_1 H14B_1 109.8 . . ?
H14A_1 C14_1 H14B_1 108.3 . . ?
C19_1 N15_1 N16_1 112.4(6) . . ?
C19_1 N15_1 C14_1 130.8(7) . . ?
N16_1 N15_1 C14_1 116.8(7) . . ?
C17_1 N16_1 N15_1 103.8(5) . . ?
N16_1 C17_1 C18_1 113.0(6) . . ?
N16_1 C17_1 H17_1 123.5 . . ?
C18_1 C17_1 H17_1 123.5 . . ?
C19_1 C18_1 C17_1 103.4(6) . . ?
C19_1 C18_1 C20_1 129.0(6) . . ?
C17_1 C18_1 C20_1 127.6(7) . . ?
N15_1 C19_1 C18_1 107.4(6) . . ?
N15_1 C19_1 H19_1 126.3 . . ?
C18_1 C19_1 H19_1 126.3 . . ?
C21_1 C20_1 C18_1 176.1(9) . . ?
C20_1 C21_1 C22_1 168.5(8) . . ?
C23_1 C22_1 C27_1 117.2(6) . . ?
C23_1 C22_1 C21_1 123.1(6) . . ?
C27_1 C22_1 C21_1 119.6(6) . . ?
C24_1 C23_1 C22_1 119.3(6) . . ?
C24_1 C23_1 H23_1 120.4 . . ?
C22_1 C23_1 H23_1 120.4 . . ?
C23_1 C24_1 C25_1 119.2(7) . . ?
C23_1 C24_1 H24_1 120.4 . . ?
C25_1 C24_1 H24_1 120.4 . . ?
N26_1 C25_1 C24_1 121.6(7) . . ?
N26_1 C25_1 H25_1 119.2 . . ?
C24_1 C25_1 H25_1 119.2 . . ?
C27_1 N26_1 C25_1 118.9(6) . . ?
C27_1 N26_1 Pd2 118.3(5) . . ?
C25_1 N26_1 Pd2 122.8(5) . . ?
N26_1 C27_1 C22_1 123.7(6) . . ?
N26_1 C27_1 H27_1 118.1 . . ?
C22_1 C27_1 H27_1 118.1 . . ?
C2_1^a N1_1^a C6_1^a 117.5(10) . . ?
C2_1^a N1_1^a Pd1 117.6(12) . . ?
C6_1^a N1_1^a Pd1 123.7(12) . . ?
N1_1^a C2_1^a C3_1^a 124.6(11) . . ?
N1_1^a C2_1^a H2_1^a 117.7 . . ?
C3_1^a C2_1^a H2_1^a 117.7 . . ?
C2_1^a C3_1^a C4_1^a 117.4(11) . . ?
C2_1^a C3_1^a H3_1^a 121.3 . . ?
C4_1^a C3_1^a H3_1^a 121.3 . . ?
C3_1^a C4_1^a C5_1^a 119.2(10) . . ?
C3_1^a C4_1^a H4_1^a 120.4 . . ?
C5_1^a C4_1^a H4_1^a 120.4 . . ?
C6_1^a C5_1^a C4_1^a 118.0(8) . . ?
C6_1^a C5_1^a C7_1^a 121.8(11) . . ?
C4_1^a C5_1^a C7_1^a 120.2(11) . . ?
N1_1^a C6_1^a C5_1^a 123.2(10) . . ?
N1_1^a C6_1^a H6_1^a 118.4 . . ?
C5_1^a C6_1^a H6_1^a 118.4 . . ?
C8_1 C7_1^a C5_1^a 178(2) . . ?
C2_1^b N1_1^b C6_1^b 117.3(11) . . ?
C2_1^b N1_1^b Pd1 122.1(16) . . ?
C6_1^b N1_1^b Pd1 120.4(16) . . ?
N1_1^b C2_1^b C3_1^b 124.1(12) . . ?
N1_1^b C2_1^b H2A_1^b 117.9 . . ?
C3_1^b C2_1^b H2A_1^b 117.9 . . ?
C2_1^b C3_1^b C4_1^b 118.4(12) . . ?
C2_1^b C3_1^b H3A_1^b 120.8 . . ?
C4_1^b C3_1^b H3A_1^b 120.8 . . ?
C3_1^b C4_1^b C5_1^b 118.6(11) . . ?
C3_1^b C4_1^b H4A_1^b 120.7 . . ?
C5_1^b C4_1^b H4A_1^b 120.7 . . ?
C6_1^b C5_1^b C4_1^b 118.3(9) . . ?
C6_1^b C5_1^b C7_1^b 121.5(12) . . ?
C4_1^b C5_1^b C7_1^b 120.2(12) . . ?
N1_1^b C6_1^b C5_1^b 123.2(11) . . ?
N1_1^b C6_1^b H6A_1^b 118.4 . . ?
C5_1^b C6_1^b H6A_1^b 118.4 . . ?
C8_1 C7_1^b C5_1^b 176(3) . . ?
C6_2 N1_2 C2_2 116.7(8) . . ?
C6_2 N1_2 Pd1 120.2(6) . . ?
C2_2 N1_2 Pd1 123.0(7) . . ?
C3_2 C2_2 N1_2 124.1(9) . . ?
C3_2 C2_2 H2_2 117.9 . . ?
N1_2 C2_2 H2_2 117.9 . . ?
C2_2 C3_2 C4_2 118.7(8) . . ?
C2_2 C3_2 H3_2 120.7 . . ?
C4_2 C3_2 H3_2 120.7 . . ?
C3_2 C4_2 C5_2 119.5(8) . . ?
C3_2 C4_2 H4_2 120.2 . . ?
C5_2 C4_2 H4_2 120.2 . . ?
C6_2 C5_2 C4_2 117.2(7) . . ?
C6_2 C5_2 C7_2 123.2(8) . . ?
C4_2 C5_2 C7_2 119.5(8) . . ?
N1_2 C6_2 C5_2 123.7(7) . . ?
N1_2 C6_2 H6_2 118.2 . . ?
C5_2 C6_2 H6_2 118.2 . . ?
C8_2 C7_2 C5_2 177.3(11) . . ?
C7_2 C8_2 C9_2 176.8(11) . . ?
C10_2 C9_2 C13_2 104.7(6) . . ?
C10_2 C9_2 C8_2 128.0(7) . . ?
C13_2 C9_2 C8_2 127.3(8) . . ?
N11_2 C10_2 C9_2 105.8(6) . . ?
N11_2 C10_2 H10_2 127.1 . . ?
C9_2 C10_2 H10_2 127.1 . . ?
C10_2 N11_2 N12_2 113.3(6) . . ?
C10_2 N11_2 C14_2 128.0(7) . . ?
N12_2 N11_2 C14_2 118.8(7) . . ?
C13_2 N12_2 N11_2 104.6(5) . . ?
N12_2 C13_2 C9_2 111.6(6) . . ?
N12_2 C13_2 H13_2 124.2 . . ?
C9_2 C13_2 H13_2 124.2 . . ?
N15_2 C14_2 N11_2 110.4(7) . . ?
N15_2 C14_2 H14A_2 109.6 . . ?
N11_2 C14_2 H14A_2 109.6 . . ?
N15_2 C14_2 H14B_2 109.6 . . ?
N11_2 C14_2 H14B_2 109.6 . . ?
H14A_2 C14_2 H14B_2 108.1 . . ?
C19_2 N15_2 N16_2 111.8(6) . . ?
C19_2 N15_2 C14_2 126.7(7) . . ?
N16_2 N15_2 C14_2 121.4(7) . . ?
C17_2 N16_2 N15_2 104.6(5) . . ?
N16_2 C17_2 C18_2 112.1(6) . . ?
N16_2 C17_2 H17_2 124.0 . . ?
C18_2 C17_2 H17_2 124.0 . . ?
C19_2 C18_2 C17_2 103.7(6) . . ?
C19_2 C18_2 C20_2 129.4(6) . . ?
C17_2 C18_2 C20_2 126.9(7) . . ?
N15_2 C19_2 C18_2 107.7(6) . . ?
N15_2 C19_2 H19_2 126.1 . . ?
C18_2 C19_2 H19_2 126.1 . . ?
C21_2 C20_2 C18_2 174.9(8) . . ?
C20_2 C21_2 C22_2 173.1(9) . . ?
C23_2 C22_2 C27_2 117.7(6) . . ?
C23_2 C22_2 C21_2 122.9(7) . . ?
C27_2 C22_2 C21_2 119.3(6) . . ?
C24_2 C23_2 C22_2 118.5(7) . . ?
C24_2 C23_2 H23_2 120.7 . . ?
C22_2 C23_2 H23_2 120.7 . . ?
C25_2 C24_2 C23_2 120.0(8) . . ?
C25_2 C24_2 H24_2 120.0 . . ?
C23_2 C24_2 H24_2 120.0 . . ?
N26_2 C25_2 C24_2 123.9(8) . . ?
N26_2 C25_2 H25_2 118.0 . . ?
C24_2 C25_2 H25_2 118.0 . . ?
C27_2 N26_2 C25_2 114.5(7) . . ?
C27_2 N26_2 Pd2 119.5(5) . . ?
C25_2 N26_2 Pd2 125.5(6) . . ?
N26_2 C27_2 C22_2 125.1(6) . . ?
N26_2 C27_2 H27_2 117.5 . . ?
C22_2 C27_2 H27_2 117.5 . . ?
C8_3 C7_3 C5_3^b 171.9(13) . . ?
C8_3 C7_3 C5_3^a 170.2(14) . . ?
C7_3 C8_3 C9_3 173.7(11) . . ?
C10_3 C9_3 C13_3 104.3(5) . . ?
C10_3 C9_3 C8_3 126.9(8) . . ?
C13_3 C9_3 C8_3 128.7(8) . . ?
N11_3 C10_3 C9_3 107.0(6) . . ?
N11_3 C10_3 H10_3 126.5 . . ?
C9_3 C10_3 H10_3 126.5 . . ?
C10_3 N11_3 N12_3 113.2(6) . . ?
C10_3 N11_3 C14_3 128.3(6) . . ?
N12_3 N11_3 C14_3 118.4(6) . . ?
C13_3 N12_3 N11_3 104.1(5) . . ?
N12_3 C13_3 C9_3 111.4(6) . . ?
N12_3 C13_3 H13_3 124.3 . . ?
C9_3 C13_3 H13_3 124.3 . . ?
N15_3 C14_3 N11_3 110.6(6) . . ?
N15_3 C14_3 H14A_3 109.5 . . ?
N11_3 C14_3 H14A_3 109.5 . . ?
N15_3 C14_3 H14B_3 109.5 . . ?
N11_3 C14_3 H14B_3 109.5 . . ?
H14A_3 C14_3 H14B_3 108.1 . . ?
C19_3 N15_3 N16_3 112.2(5) . . ?
C19_3 N15_3 C14_3 128.1(6) . . ?
N16_3 N15_3 C14_3 119.5(6) . . ?
C17_3 N16_3 N15_3 103.8(5) . . ?
N16_3 C17_3 C18_3 112.6(5) . . ?
N16_3 C17_3 H17_3 123.7 . . ?
C18_3 C17_3 H17_3 123.7 . . ?
C19_3 C18_3 C17_3 103.8(5) . . ?
C19_3 C18_3 C20_3 129.9(6) . . ?
C17_3 C18_3 C20_3 126.3(6) . . ?
N15_3 C19_3 C18_3 107.5(5) . . ?
N15_3 C19_3 H19_3 126.2 . . ?
C18_3 C19_3 H19_3 126.2 . . ?
C21_3 C20_3 C18_3 177.7(7) . . ?
C20_3 C21_3 C22_3 178.5(8) . . ?
C27_3 C22_3 C23_3 118.4(5) . . ?
C27_3 C22_3 C21_3 121.0(6) . . ?
C23_3 C22_3 C21_3 120.6(6) . . ?
C24_3 C23_3 C22_3 118.1(6) . . ?
C24_3 C23_3 H23_3 120.9 . . ?
C22_3 C23_3 H23_3 120.9 . . ?
C25_3 C24_3 C23_3 119.2(7) . . ?
C25_3 C24_3 H24_3 120.4 . . ?
C23_3 C24_3 H24_3 120.4 . . ?
N26_3 C25_3 C24_3 123.4(7) . . ?
N26_3 C25_3 H25_3 118.3 . . ?
C24_3 C25_3 H25_3 118.3 . . ?
C25_3 N26_3 C27_3 118.2(6) . . ?
C25_3 N26_3 Pd2 120.9(5) . . ?
C27_3 N26_3 Pd2 120.9(4) . . ?
N26_3 C27_3 C22_3 122.7(6) . . ?
N26_3 C27_3 H27_3 118.7 . . ?
C22_3 C27_3 H27_3 118.7 . . ?
C6_3^a N1_3^a C2_3^a 119.2(11) . . ?
C6_3^a N1_3^a Pd1 120.4(13) . . ?
C2_3^a N1_3^a Pd1 120.1(13) . . ?
N1_3^a C2_3^a C3_3^a 122.9(11) . . ?
N1_3^a C2_3^a H2_3^a 118.5 . . ?
C3_3^a C2_3^a H2_3^a 118.5 . . ?
C2_3^a C3_3^a C4_3^a 118.0(11) . . ?
C2_3^a C3_3^a H3_3^a 121.0 . . ?
C4_3^a C3_3^a H3_3^a 121.0 . . ?
C5_3^a C4_3^a C3_3^a 119.6(10) . . ?
C5_3^a C4_3^a H4_3^a 120.2 . . ?
C3_3^a C4_3^a H4_3^a 120.2 . . ?
C4_3^a C5_3^a C6_3^a 117.9(8) . . ?
C4_3^a C5_3^a C7_3 122.5(11) . . ?
C6_3^a C5_3^a C7_3 119.4(11) . . ?
N1_3^a C6_3^a C5_3^a 122.3(10) . . ?
N1_3^a C6_3^a H6_3^a 118.8 . . ?
C5_3^a C6_3^a H6_3^a 118.8 . . ?
C6_3^b N1_3^b C2_3^b 119.1(11) . . ?
C6_3^b N1_3^b Pd1 117.5(12) . . ?
C2_3^b N1_3^b Pd1 122.5(13) . . ?
N1_3^b C2_3^b C3_3^b 122.6(11) . . ?
N1_3^b C2_3^b H2A_3^b 118.7 . . ?
C3_3^b C2_3^b H2A_3^b 118.7 . . ?
C2_3^b C3_3^b C4_3^b 118.6(11) . . ?
C2_3^b C3_3^b H3A_3^b 120.7 . . ?
C4_3^b C3_3^b H3A_3^b 120.7 . . ?
C3_3^b C4_3^b C5_3^b 118.9(10) . . ?
C3_3^b C4_3^b H4A_3^b 120.5 . . ?
C5_3^b C4_3^b H4A_3^b 120.5 . . ?
C4_3^b C5_3^b C6_3^b 118.0(8) . . ?
C4_3^b C5_3^b C7_3 122.3(11) . . ?
C6_3^b C5_3^b C7_3 119.6(11) . . ?
N1_3^b C6_3^b C5_3^b 122.8(10) . . ?
N1_3^b C6_3^b H6A_3^b 118.6 . . ?
C5_3^b C6_3^b H6A_3^b 118.6 . . ?
C7_4^b C8_4 C9_4 176.7(17) . . ?
C7_4^a C8_4 C9_4 169(2) . . ?
C10_4 C9_4 C13_4 104.3(6) . . ?
C10_4 C9_4 C8_4 131.7(10) . . ?
C13_4 C9_4 C8_4 123.9(10) . . ?
N11_4 C10_4 C9_4 107.3(7) . . ?
N11_4 C10_4 H10_4 126.3 . . ?
C9_4 C10_4 H10_4 126.3 . . ?
N12_4 N11_4 C10_4 111.8(7) . . ?
N12_4 N11_4 C14_4 119.6(7) . . ?
C10_4 N11_4 C14_4 128.6(8) . . ?
C13_4 N12_4 N11_4 104.3(6) . . ?
N12_4 C13_4 C9_4 112.2(6) . . ?
N12_4 C13_4 H13_4 123.9 . . ?
C9_4 C13_4 H13_4 123.9 . . ?
N15_4 C14_4 N11_4 111.9(8) . . ?
N15_4 C14_4 H14A_4 109.2 . . ?
N11_4 C14_4 H14A_4 109.2 . . ?
N15_4 C14_4 H14B_4 109.2 . . ?
N11_4 C14_4 H14B_4 109.2 . . ?
H14A_4 C14_4 H14B_4 107.9 . . ?
C19_4 N15_4 N16_4 110.9(6) . . ?
C19_4 N15_4 C14_4 128.0(7) . . ?
N16_4 N15_4 C14_4 121.0(7) . . ?
C17_4 N16_4 N15_4 104.6(5) . . ?
N16_4 C17_4 C18_4 111.8(6) . . ?
N16_4 C17_4 H17_4 124.1 . . ?
C18_4 C17_4 H17_4 124.1 . . ?
C19_4 C18_4 C17_4 104.0(6) . . ?
C19_4 C18_4 C20_4 127.2(7) . . ?
C17_4 C18_4 C20_4 128.6(8) . . ?
C18_4 C19_4 N15_4 108.7(6) . . ?
C18_4 C19_4 H19_4 125.6 . . ?
N15_4 C19_4 H19_4 125.6 . . ?
C21_4 C20_4 C18_4 175.2(9) . . ?
C20_4 C21_4 C22_4 175.8(9) . . ?
C27_4 C22_4 C23_4 116.9(6) . . ?
C27_4 C22_4 C21_4 121.5(6) . . ?
C23_4 C22_4 C21_4 121.7(6) . . ?
C24_4 C23_4 C22_4 120.9(7) . . ?
C24_4 C23_4 H23_4 119.5 . . ?
C22_4 C23_4 H23_4 119.5 . . ?
C25_4 C24_4 C23_4 116.4(7) . . ?
C25_4 C24_4 H24_4 121.8 . . ?
C23_4 C24_4 H24_4 121.8 . . ?
N26_4 C25_4 C24_4 123.4(8) . . ?
N26_4 C25_4 H25_4 118.3 . . ?
C24_4 C25_4 H25_4 118.3 . . ?
C25_4 N26_4 C27_4 121.0(7) . . ?
C25_4 N26_4 Pd2 124.2(6) . . ?
C27_4 N26_4 Pd2 114.8(5) . . ?
N26_4 C27_4 C22_4 121.4(6) . . ?
N26_4 C27_4 H27_4 119.3 . . ?
C22_4 C27_4 H27_4 119.3 . . ?
C2_4^a N1_4^a C6_4^a 117.5(12) . . ?
C2_4^a N1_4^a Pd1 118(2) . . ?
C6_4^a N1_4^a Pd1 117.9(19) . . ?
N1_4^a C2_4^a C3_4^a 123.2(12) . . ?
N1_4^a C2_4^a H2_4^a 118.4 . . ?
C3_4^a C2_4^a H2_4^a 118.4 . . ?
C4_4^a C3_4^a C2_4^a 118.9(12) . . ?
C4_4^a C3_4^a H3_4^a 120.5 . . ?
C2_4^a C3_4^a H3_4^a 120.5 . . ?
C3_4^a C4_4^a C5_4^a 118.6(11) . . ?
C3_4^a C4_4^a H4_4^a 120.7 . . ?
C5_4^a C4_4^a H4_4^a 120.7 . . ?
C6_4^a C5_4^a C4_4^a 117.8(9) . . ?
C6_4^a C5_4^a C7_4^a 119.9(13) . . ?
C4_4^a C5_4^a C7_4^a 122.2(13) . . ?
N1_4^a C6_4^a C5_4^a 124.0(11) . . ?
N1_4^a C6_4^a H6_4^a 118.0 . . ?
C5_4^a C6_4^a H6_4^a 118.0 . . ?
C8_4 C7_4^a C5_4^a 169(3) . . ?
C2_4^b N1_4^b C6_4^b 118.4(10) . . ?
C2_4^b N1_4^b Pd1 122.6(12) . . ?
C6_4^b N1_4^b Pd1 119.0(12) . . ?
N1_4^b C2_4^b C3_4^b 122.6(11) . . ?
N1_4^b C2_4^b H2A_4^b 118.7 . . ?
C3_4^b C2_4^b H2A_4^b 118.7 . . ?
C4_4^b C3_4^b C2_4^b 118.5(11) . . ?
C4_4^b C3_4^b H3A_4^b 120.7 . . ?
C2_4^b C3_4^b H3A_4^b 120.7 . . ?
C3_4^b C4_4^b C5_4^b 119.5(10) . . ?
C3_4^b C4_4^b H4A_4^b 120.3 . . ?
C5_4^b C4_4^b H4A_4^b 120.3 . . ?
C6_4^b C5_4^b C4_4^b 117.6(8) . . ?
C6_4^b C5_4^b C7_4^b 121.0(11) . . ?
C4_4^b C5_4^b C7_4^b 121.4(11) . . ?
N1_4^b C6_4^b C5_4^b 123.3(10) . . ?
N1_4^b C6_4^b H6A_4^b 118.4 . . ?
C5_4^b C6_4^b H6A_4^b 118.4 . . ?
C8_4 C7_4^b C5_4^b 172(2) . . ?
F2_5 B1_5 F3_5 103.7(12) . . ?
F2_5 B1_5 F4_5 113.6(11) . . ?
F3_5 B1_5 F4_5 108.1(11) . . ?
F2_5 B1_5 F5_5 109.0(12) . . ?
F3_5 B1_5 F5_5 116.4(12) . . ?
F4_5 B1_5 F5_5 106.4(11) . . ?
F5_6^a B1_6 F4_6^a 116.2(15) . . ?
F5_6^a B1_6 F3_6^a 108.7(15) . . ?
F4_6^a B1_6 F3_6^a 111.4(12) . . ?
F2_6^b B1_6 F5_6^b 106(2) . . ?
F2_6^b B1_6 F3_6^b 111(2) . . ?
F5_6^b B1_6 F3_6^b 96.1(18) . . ?
F2_6^b B1_6 F4_6^b 123(2) . . ?
F5_6^b B1_6 F4_6^b 100.2(19) . . ?
F3_6^b B1_6 F4_6^b 115(2) . . ?
F5_6^a B1_6 F2_6^a 103.0(14) . . ?
F4_6^a B1_6 F2_6^a 109.5(13) . . ?
F3_6^a B1_6 F2_6^a 107.4(12) . . ?
F4_7^a B1_7^a F5_7^a 107(4) . . ?
F4_7^a B1_7^a F3_7^a 111(4) . . ?
F5_7^a B1_7^a F3_7^a 113(4) . . ?
F4_7^a B1_7^a F2_7^a 112(4) . . ?
F5_7^a B1_7^a F2_7^a 109(4) . . ?
F3_7^a B1_7^a F2_7^a 105(4) . . ?
F3_7^b B1_7^b F2_7^b 113(4) . . ?
F3_7^b B1_7^b F5_7^b 115(4) . . ?
F2_7^b B1_7^b F5_7^b 101(3) . . ?
F3_7^b B1_7^b F4_7^b 105(3) . . ?
F2_7^b B1_7^b F4_7^b 112(4) . . ?
F5_7^b B1_7^b F4_7^b 110(4) . . ?
F4_7^c B1_7^c F5_7^c 111(4) . . ?
F4_7^c B1_7^c F3_7^c 115(4) . . ?
F5_7^c B1_7^c F3_7^c 92(3) . . ?
F4_7^c B1_7^c F2_7^c 114(4) . . ?
F5_7^c B1_7^c F2_7^c 110(4) . . ?
F3_7^c B1_7^c F2_7^c 112(4) . . ?
F3_7^d B1_7^d F2_7^d 112(3) . . ?
F3_7^d B1_7^d F5_7^d 107(4) . . ?
F2_7^d B1_7^d F5_7^d 107(3) . . ?
F3_7^d B1_7^d F4_7^d 110(4) . . ?
F2_7^d B1_7^d F4_7^d 110(3) . . ?
F5_7^d B1_7^d F4_7^d 111(4) . . ?
F3_8 B1_8 F3_8_$1 113.6(10) . 3_656 ?
F3_8 B1_8 F4_8^a 102.2(7) . . ?
F3_8 B1_8 F4_8^a 133.7(8) 3_656 . ?
F3_8 B1_8 F2_8^a 89.8(9) . . ?
F3_8 B1_8 F2_8^a 107.0(8) 3_656 . ?
F4_8^a B1_8 F2_8^a 101.2(11) . . ?
Cl2_9 C1_9 Cl3_9 113.0(9) . . ?
Cl2_9 C1_9 Cl4_9 110.4(8) . . ?
Cl3_9 C1_9 Cl4_9 113.0(8) . . ?
Cl2_9 C1_9 H1_9 106.7 . . ?
Cl3_9 C1_9 H1_9 106.7 . . ?
Cl4_9 C1_9 H1_9 106.7 . . ?

loop_
_geom_bond_atom_site_label_1
_geom_bond_atom_site_label_2
_geom_bond_distance
_geom_bond_site_symmetry_2
_geom_bond_publ_flag
Pd1 N1_3^a 1.96(2) . ?
Pd1 N1_1^a 1.987(16) . ?
Pd1 N1_4^b 2.000(16) . ?
Pd1 N1_1^b 2.02(2) . ?
Pd1 N1_3^b 2.04(2) . ?
Pd1 N1_2 2.045(9) . ?
Pd1 N1_4^a 2.11(3) . ?
Pd2 N26_2 1.940(6) . ?
Pd2 N26_1 1.989(6) . ?
Pd2 N26_3 2.013(6) . ?
Pd2 N26_4 2.064(7) . ?
C8_1 C7_1^b 1.193(7) . ?
C8_1 C7_1^a 1.195(7) . ?
C8_1 C9_1 1.431(6) . ?
C9_1 C10_1 1.361(12) . ?
C9_1 C13_1 1.402(6) . ?
C10_1 N11_1 1.351(8) . ?
C10_1 H10_1 0.9300 . ?
N11_1 N12_1 1.360(6) . ?
N11_1 C14_1 1.439(10) . ?
N12_1 C13_1 1.331(8) . ?
C13_1 H13_1 0.9300 . ?
C14_1 N15_1 1.450(10) . ?
C14_1 H14A_1 0.9700 . ?
C14_1 H14B_1 0.9700 . ?
N15_1 C19_1 1.326(8) . ?
N15_1 N16_1 1.364(6) . ?
N16_1 C17_1 1.314(7) . ?
C17_1 C18_1 1.395(6) . ?
C17_1 H17_1 0.9300 . ?
C18_1 C19_1 1.387(10) . ?
C18_1 C20_1 1.416(6) . ?
C19_1 H19_1 0.9300 . ?
C20_1 C21_1 1.203(6) . ?
C21_1 C22_1 1.422(6) . ?
C22_1 C23_1 1.396(7) . ?
C22_1 C27_1 1.400(7) . ?
C23_1 C24_1 1.375(8) . ?
C23_1 H23_1 0.9300 . ?
C24_1 C25_1 1.402(9) . ?
C24_1 H24_1 0.9300 . ?
C25_1 N26_1 1.336(8) . ?
C25_1 H25_1 0.9300 . ?
N26_1 C27_1 1.321(7) . ?
C27_1 H27_1 0.9300 . ?
N1_1^a C2_1^a 1.327(10) . ?
N1_1^a C6_1^a 1.336(9) . ?
C2_1^a C3_1^a 1.377(12) . ?
C2_1^a H2_1^a 0.9300 . ?
C3_1^a C4_1^a 1.391(10) . ?
C3_1^a H3_1^a 0.9300 . ?
C4_1^a C5_1^a 1.397(9) . ?
C4_1^a H4_1^a 0.9300 . ?
C5_1^a C6_1^a 1.387(9) . ?
C5_1^a C7_1^a 1.434(7) . ?
C6_1^a H6_1^a 0.9300 . ?
N1_1^b C2_1^b 1.328(11) . ?
N1_1^b C6_1^b 1.337(10) . ?
C2_1^b C3_1^b 1.381(13) . ?
C2_1^b H2A_1^b 0.9300 . ?
C3_1^b C4_1^b 1.384(10) . ?
C3_1^b H3A_1^b 0.9300 . ?
C4_1^b C5_1^b 1.396(10) . ?
C4_1^b H4A_1^b 0.9300 . ?
C5_1^b C6_1^b 1.388(9) . ?
C5_1^b C7_1^b 1.432(7) . ?
C6_1^b H6A_1^b 0.9300 . ?
N1_2 C6_2 1.335(8) . ?
N1_2 C2_2 1.353(9) . ?
C2_2 C3_2 1.340(11) . ?
C2_2 H2_2 0.9300 . ?
C3_2 C4_2 1.382(9) . ?
C3_2 H3_2 0.9300 . ?
C4_2 C5_2 1.393(8) . ?
C4_2 H4_2 0.9300 . ?
C5_2 C6_2 1.383(8) . ?
C5_2 C7_2 1.435(7) . ?
C6_2 H6_2 0.9300 . ?
C7_2 C8_2 1.196(7) . ?
C8_2 C9_2 1.417(6) . ?
C9_2 C10_2 1.399(12) . ?
C9_2 C13_2 1.405(6) . ?
C10_2 N11_2 1.340(8) . ?
C10_2 H10_2 0.9300 . ?
N11_2 N12_2 1.354(6) . ?
N11_2 C14_2 1.470(10) . ?
N12_2 C13_2 1.325(7) . ?
C13_2 H13_2 0.9300 . ?
C14_2 N15_2 1.441(10) . ?
C14_2 H14A_2 0.9700 . ?
C14_2 H14B_2 0.9700 . ?
N15_2 C19_2 1.332(8) . ?
N15_2 N16_2 1.360(6) . ?
N16_2 C17_2 1.323(7) . ?
C17_2 C18_2 1.403(6) . ?
C17_2 H17_2 0.9300 . ?
C18_2 C19_2 1.383(10) . ?
C18_2 C20_2 1.425(6) . ?
C19_2 H19_2 0.9300 . ?
C20_2 C21_2 1.197(6) . ?
C21_2 C22_2 1.443(6) . ?
C22_2 C23_2 1.390(8) . ?
C22_2 C27_2 1.403(7) . ?
C23_2 C24_2 1.374(9) . ?
C23_2 H23_2 0.9300 . ?
C24_2 C25_2 1.373(10) . ?
C24_2 H24_2 0.9300 . ?
C25_2 N26_2 1.368(8) . ?
C25_2 H25_2 0.9300 . ?
N26_2 C27_2 1.350(8) . ?
C27_2 H27_2 0.9300 . ?
C7_3 C8_3 1.187(6) . ?
C7_3 C5_3^b 1.436(7) . ?
C7_3 C5_3^a 1.437(7) . ?
C8_3 C9_3 1.421(6) . ?
C9_3 C10_3 1.375(10) . ?
C9_3 C13_3 1.414(6) . ?
C10_3 N11_3 1.308(7) . ?
C10_3 H10_3 0.9300 . ?
N11_3 N12_3 1.367(6) . ?
N11_3 C14_3 1.484(9) . ?
N12_3 C13_3 1.311(7) . ?
C13_3 H13_3 0.9300 . ?
C14_3 N15_3 1.423(9) . ?
C14_3 H14A_3 0.9700 . ?
C14_3 H14B_3 0.9700 . ?
N15_3 C19_3 1.341(7) . ?
N15_3 N16_3 1.364(6) . ?
N16_3 C17_3 1.322(7) . ?
C17_3 C18_3 1.406(6) . ?
C17_3 H17_3 0.9300 . ?
C18_3 C19_3 1.373(9) . ?
C18_3 C20_3 1.417(6) . ?
C19_3 H19_3 0.9300 . ?
C20_3 C21_3 1.200(6) . ?
C21_3 C22_3 1.432(6) . ?
C22_3 C27_3 1.387(7) . ?
C22_3 C23_3 1.399(7) . ?
C23_3 C24_3 1.381(8) . ?
C23_3 H23_3 0.9300 . ?
C24_3 C25_3 1.376(9) . ?
C24_3 H24_3 0.9300 . ?
C25_3 N26_3 1.317(8) . ?
C25_3 H25_3 0.9300 . ?
N26_3 C27_3 1.341(7) . ?
C27_3 H27_3 0.9300 . ?
N1_3^a C6_3^a 1.328(10) . ?
N1_3^a C2_3^a 1.330(11) . ?
C2_3^a C3_3^a 1.381(13) . ?
C2_3^a H2_3^a 0.9300 . ?
C3_3^a C4_3^a 1.389(10) . ?
C3_3^a H3_3^a 0.9300 . ?
C4_3^a C5_3^a 1.389(9) . ?
C4_3^a H4_3^a 0.9300 . ?
C5_3^a C6_3^a 1.396(9) . ?
C6_3^a H6_3^a 0.9300 . ?
N1_3^b C6_3^b 1.325(9) . ?
N1_3^b C2_3^b 1.332(11) . ?
C2_3^b C3_3^b 1.380(12) . ?
C2_3^b H2A_3^b 0.9300 . ?
C3_3^b C4_3^b 1.391(10) . ?
C3_3^b H3A_3^b 0.9300 . ?
C4_3^b C5_3^b 1.393(9) . ?
C4_3^b H4A_3^b 0.9300 . ?
C5_3^b C6_3^b 1.393(9) . ?
C6_3^b H6A_3^b 0.9300 . ?
C8_4 C7_4^b 1.196(7) . ?
C8_4 C7_4^a 1.202(8) . ?
C8_4 C9_4 1.434(6) . ?
C9_4 C10_4 1.363(13) . ?
C9_4 C13_4 1.409(6) . ?
C10_4 N11_4 1.360(8) . ?
C10_4 H10_4 0.9300 . ?
N11_4 N12_4 1.357(7) . ?
N11_4 C14_4 1.435(11) . ?
N12_4 C13_4 1.327(8) . ?
C13_4 H13_4 0.9300 . ?
C14_4 N15_4 1.432(10) . ?
C14_4 H14A_4 0.9700 . ?
C14_4 H14B_4 0.9700 . ?
N15_4 C19_4 1.346(8) . ?
N15_4 N16_4 1.356(6) . ?
N16_4 C17_4 1.323(8) . ?
C17_4 C18_4 1.409(6) . ?
C17_4 H17_4 0.9300 . ?
C18_4 C19_4 1.345(11) . ?
C18_4 C20_4 1.426(6) . ?
C19_4 H19_4 0.9300 . ?
C20_4 C21_4 1.196(6) . ?
C21_4 C22_4 1.429(6) . ?
C22_4 C27_4 1.394(7) . ?
C22_4 C23_4 1.407(8) . ?
C23_4 C24_4 1.393(9) . ?
C23_4 H23_4 0.9300 . ?
C24_4 C25_4 1.383(10) . ?
C24_4 H24_4 0.9300 . ?
C25_4 N26_4 1.305(9) . ?
C25_4 H25_4 0.9300 . ?
N26_4 C27_4 1.333(7) . ?
C27_4 H27_4 0.9300 . ?
N1_4^a C2_4^a 1.331(11) . ?
N1_4^a C6_4^a 1.334(10) . ?
C2_4^a C3_4^a 1.389(13) . ?
C2_4^a H2_4^a 0.9300 . ?
C3_4^a C4_4^a 1.387(10) . ?
C3_4^a H3_4^a 0.9300 . ?
C4_4^a C5_4^a 1.395(10) . ?
C4_4^a H4_4^a 0.9300 . ?
C5_4^a C6_4^a 1.393(9) . ?
C5_4^a C7_4^a 1.435(8) . ?
C6_4^a H6_4^a 0.9300 . ?
N1_4^b C2_4^b 1.329(10) . ?
N1_4^b C6_4^b 1.337(9) . ?
C2_4^b C3_4^b 1.393(12) . ?
C2_4^b H2A_4^b 0.9300 . ?
C3_4^b C4_4^b 1.382(10) . ?
C3_4^b H3A_4^b 0.9300 . ?
C4_4^b C5_4^b 1.393(9) . ?
C4_4^b H4A_4^b 0.9300 . ?
C5_4^b C6_4^b 1.390(9) . ?
C5_4^b C7_4^b 1.432(7) . ?
C6_4^b H6A_4^b 0.9300 . ?
B1_5 F2_5 1.339(13) . ?
B1_5 F3_5 1.363(17) . ?
B1_5 F4_5 1.385(12) . ?
B1_5 F5_5 1.401(14) . ?
B1_6 F5_6^a 1.333(15) . ?
B1_6 F2_6^b 1.34(2) . ?
B1_6 F4_6^a 1.340(15) . ?
B1_6 F3_6^a 1.353(14) . ?
B1_6 F5_6^b 1.36(2) . ?
B1_6 F3_6^b 1.362(19) . ?
B1_6 F4_6^b 1.37(2) . ?
B1_6 F2_6^a 1.415(17) . ?
B1_7^a F4_7^a 1.33(3) . ?
B1_7^a F5_7^a 1.37(3) . ?
B1_7^a F3_7^a 1.38(3) . ?
B1_7^a F2_7^a 1.41(3) . ?
B1_7^b F3_7^b 1.35(3) . ?
B1_7^b F2_7^b 1.35(3) . ?
B1_7^b F5_7^b 1.38(3) . ?
B1_7^b F4_7^b 1.38(3) . ?
B1_7^c F4_7^c 1.35(3) . ?
B1_7^c F5_7^c 1.36(3) . ?
B1_7^c F3_7^c 1.37(3) . ?
B1_7^c F2_7^c 1.37(3) . ?
B1_7^d F3_7^d 1.38(3) . ?
B1_7^d F2_7^d 1.38(3) . ?
B1_7^d F5_7^d 1.39(3) . ?
B1_7^d F4_7^d 1.42(3) . ?
F2_8^a B1_8 1.413(11) . ?
F4_8^a B1_8 1.372(12) . ?
B1_8 F3_8 1.355(8) . ?
B1_8 F3_8_$1 1.355(8) 3_656 ?
C1_9 Cl2_9 1.740(15) . ?
C1_9 Cl3_9 1.754(14) . ?
C1_9 Cl4_9 1.755(14) . ?
C1_9 H1_9 0.9800 . ?

loop_
_shelx_include_file_name
_shelx_include_file
_shelx_include_file_checksum
grade-LIG.dfix
;
REM Produced by Grade Web Server http://grade.globalphasing.org
REM --------- service provided by Global Phasing Ltd. ---------
REM
REM GEN: Generated by GRADE 1.2.13 (August 12 2017)
REM GEN: from mol2 file
REM GEN: using MOGUL 1.8.0(224370), CSD as540be, with quantum mechanics RM1
REM Compound InChI IRUNNIJZVVSGGV-UHFFFAOYSA-N
REM Compound full name ligand
REM
REM Number of restraints found:
REM Bond lengths
REM     lengths/sigmas set by mogul                28
REM     bonds to hydrogen set to neutron values    14
REM     bonds lengths set by partial QM             2
REM Bond Angles
REM     angles/sigmas set by mogul                 28
REM     non-H angles set by partial QM             11
REM     H bond angles set by partial QM            29
REM Trigonal planes (atoms bonded to 3 others that are held flat)
REM     trigonal atoms from 3 mogul bond angles     2
REM     atoms NOT trigonal from 3 mogul angles      0
REM     trigonal atoms from partial QM             16
REM     atoms not trigonal from partial QM          0
REM Torsions and 1-4 planes
REM     bonds where mogul states cis/trans          0
REM     bonds mogul indicates flat                  0
REM     bonds mogul indicates 3-fold staggered      0
REM     bonds mogul indicates not flat              0
REM     in flat 5/6 membered rings after PQM       22
REM     other flat bonds after partial QM           6
REM     sp3-sp3 set 3-fold staggered by QM          0
REM     All other torsions (unrestrained)           2
REM Total charge set to 0
REM Bonds defined by QM have a sigma set to 0.030 Angs
REM Angles defined by QM have a sigma set to 3.0 degrees

REM grade-cif2shelx output
REM Version: 0.0.5 <Dec 20 2013>
REM grade-cif2shelx extracts restraints from a grade CIF file
REM and translates them into SHELX syntax.
REM authors Oliver Smart and Julian Holstein.

REM bonds:
DFIX_LIG 1.333 0.012 C2 N1
DFIX_LIG 1.335 0.011 C6 N1
DFIX_LIG 1.379 0.015 C2 C3
DFIX_LIG 1.384 0.011 C3 C4
DFIX_LIG 1.393 0.011 C4 C5
DFIX_LIG 1.396 0.010 C5 C6
DFIX_LIG 1.436 0.009 C5 C7
DFIX_LIG 1.197 0.010 C7 C8
DFIX_LIG 1.430 0.008 C8 C9
DFIX_LIG 1.408 0.030 C10 C9
DFIX_LIG 1.403 0.007 C13 C9
DFIX_LIG 1.341 0.011 C10 N11
DFIX_LIG 1.356 0.008 N11 N12
DFIX_LIG 1.460 0.023 C14 N11
DFIX_LIG 1.323 0.010 C13 N12
DFIX_LIG 1.460 0.023 C14 N15
DFIX_LIG 1.356 0.008 N15 N16
DFIX_LIG 1.341 0.011 C19 N15
DFIX_LIG 1.323 0.010 C17 N16
DFIX_LIG 1.403 0.007 C17 C18
DFIX_LIG 1.408 0.030 C18 C19
DFIX_LIG 1.430 0.008 C18 C20
DFIX_LIG 1.197 0.010 C20 C21
DFIX_LIG 1.436 0.009 C21 C22
DFIX_LIG 1.393 0.011 C22 C23
DFIX_LIG 1.396 0.010 C22 C27
DFIX_LIG 1.384 0.011 C23 C24
DFIX_LIG 1.379 0.015 C24 C25
DFIX_LIG 1.333 0.012 C25 N26
DFIX_LIG 1.335 0.011 C27 N26

REM angles SHELX uses 1,3 distance restraints for angles,
REM these are derived by trig from the grade angle and two bond lengths:
REM C2 N1 C6 ang=116.9,1.0 b12=1.333,0.012 b23=1.335,0.011
DANG_LIG 2.274 0.018 C2 C6
REM C3 C2 N1 ang=123.3,0.8 b12=1.379,0.015 b23=1.333,0.012
DANG_LIG 2.387 0.019 C3 N1
REM C2 C3 C4 ang=118.9,0.8 b12=1.379,0.015 b23=1.384,0.011
DANG_LIG 2.379 0.019 C2 C4
REM C3 C4 C5 ang=120.1,1.0 b12=1.384,0.011 b23=1.393,0.011
DANG_LIG 2.406 0.018 C3 C5
REM C4 C5 C6 ang=117.7,0.7 b12=1.393,0.011 b23=1.396,0.010
DANG_LIG 2.387 0.015 C4 C6
REM C4 C5 C7 ang=120.6,1.1 b12=1.393,0.011 b23=1.436,0.009
DANG_LIG 2.457 0.018 C4 C7
REM C6 C5 C7 ang=121.0,1.4 b12=1.396,0.010 b23=1.436,0.009
DANG_LIG 2.465 0.021 C6 C7
REM C5 C6 N1 ang=123.6,0.6 b12=1.396,0.010 b23=1.335,0.011
DANG_LIG 2.407 0.015 C5 N1
REM C5 C7 C8 ang=177.1,1.9 b12=1.436,0.009 b23=1.197,0.010
DANG_LIG 2.632 0.013 C5 C8
REM C7 C8 C9 ang=177.0,3.0 b12=1.197,0.010 b23=1.430,0.008
DANG_LIG 2.626 0.013 C7 C9
REM C10 C9 C8 ang=128.4,3.0 b12=1.408,0.030 b23=1.430,0.008
DANG_LIG 2.555 0.043 C10 C8
REM C13 C9 C8 ang=128.0,3.0 b12=1.403,0.007 b23=1.430,0.008
DANG_LIG 2.546 0.034 C13 C8
REM C10 C9 C13 ang=103.4,3.0 b12=1.408,0.030 b23=1.403,0.007
DANG_LIG 2.206 0.052 C10 C13
REM C9 C10 N11 ang=106.7,0.4 b12=1.408,0.030 b23=1.341,0.011
DANG_LIG 2.206 0.027 C9 N11
REM C10 N11 N12 ang=112.4,0.6 b12=1.341,0.011 b23=1.356,0.008
DANG_LIG 2.241 0.014 C10 N12
REM C10 N11 C14 ang=126.5,3.0 b12=1.341,0.011 b23=1.460,0.023
DANG_LIG 2.502 0.040 C10 C14
REM C14 N11 N12 ang=120.6,1.5 b12=1.460,0.023 b23=1.356,0.008
DANG_LIG 2.447 0.028 C14 N12
REM C13 N12 N11 ang=104.6,0.4 b12=1.323,0.010 b23=1.356,0.008
DANG_LIG 2.120 0.012 C13 N11
REM C9 C13 N12 ang=112.8,0.6 b12=1.403,0.007 b23=1.323,0.010
DANG_LIG 2.271 0.013 C9 N12
REM N11 C14 N15 ang=112.5,3.0 b12=1.460,0.023 b23=1.460,0.023
DANG_LIG 2.428 0.050 N11 N15
REM C14 N15 N16 ang=120.6,1.5 b12=1.460,0.023 b23=1.356,0.008
DANG_LIG 2.447 0.028 C14 N16
REM C14 N15 C19 ang=126.7,3.0 b12=1.460,0.023 b23=1.341,0.011
DANG_LIG 2.504 0.040 C14 C19
REM C19 N15 N16 ang=112.4,0.6 b12=1.341,0.011 b23=1.356,0.008
DANG_LIG 2.241 0.014 C19 N16
REM C17 N16 N15 ang=104.6,0.4 b12=1.323,0.010 b23=1.356,0.008
DANG_LIG 2.120 0.012 C17 N15
REM C18 C17 N16 ang=112.8,0.6 b12=1.403,0.007 b23=1.323,0.010
DANG_LIG 2.271 0.013 C18 N16
REM C17 C18 C19 ang=103.4,3.0 b12=1.403,0.007 b23=1.408,0.030
DANG_LIG 2.206 0.052 C17 C19
REM C17 C18 C20 ang=127.9,3.0 b12=1.403,0.007 b23=1.430,0.008
DANG_LIG 2.545 0.034 C17 C20
REM C19 C18 C20 ang=128.4,3.0 b12=1.408,0.030 b23=1.430,0.008
DANG_LIG 2.555 0.043 C19 C20
REM C18 C19 N15 ang=106.7,0.4 b12=1.408,0.030 b23=1.341,0.011
DANG_LIG 2.206 0.027 C18 N15
REM C18 C20 C21 ang=177.0,3.0 b12=1.430,0.008 b23=1.197,0.010
DANG_LIG 2.626 0.013 C18 C21
REM C20 C21 C22 ang=177.1,1.9 b12=1.197,0.010 b23=1.436,0.009
DANG_LIG 2.632 0.013 C20 C22
REM C21 C22 C23 ang=120.6,1.1 b12=1.436,0.009 b23=1.393,0.011
DANG_LIG 2.457 0.018 C21 C23
REM C21 C22 C27 ang=121.0,1.4 b12=1.436,0.009 b23=1.396,0.010
DANG_LIG 2.465 0.021 C21 C27
REM C23 C22 C27 ang=117.7,0.7 b12=1.393,0.011 b23=1.396,0.010
DANG_LIG 2.387 0.015 C23 C27
REM C22 C23 C24 ang=120.1,1.0 b12=1.393,0.011 b23=1.384,0.011
DANG_LIG 2.406 0.018 C22 C24
REM C23 C24 C25 ang=118.9,0.8 b12=1.384,0.011 b23=1.379,0.015
DANG_LIG 2.379 0.019 C23 C25
REM C24 C25 N26 ang=123.3,0.8 b12=1.379,0.015 b23=1.333,0.012
DANG_LIG 2.387 0.019 C24 N26
REM C25 N26 C27 ang=116.9,1.0 b12=1.333,0.012 b23=1.335,0.011
DANG_LIG 2.274 0.018 C25 C27
REM C22 C27 N26 ang=123.6,0.6 b12=1.396,0.010 b23=1.335,0.011
DANG_LIG 2.407 0.015 C22 N26

REM planes:
REM plane csd-C22
FLAT_LIG C22 C21 C23 C27
REM plane csd-C5
FLAT_LIG C5 C4 C6 C7
REM plane qm-C18
FLAT_LIG C18 C17 C20 C19
REM plane qm-C9
FLAT_LIG C9 C8 C13 C10
REM plane qm-N11
FLAT_LIG N11 C10 N12 C14
REM plane qm-N15
FLAT_LIG N15 C14 N16 C19
REM plane qmf-01
FLAT_LIG C4 C5 C7 C8
REM plane qmf-02
FLAT_LIG C5 C7 C8 C9
REM plane qmf-03
FLAT_LIG C7 C8 C9 C13
REM plane qmf-04
FLAT_LIG C17 C18 C20 C21
REM plane qmf-05
FLAT_LIG C18 C20 C21 C22
REM plane qmf-06
FLAT_LIG C20 C21 C22 C23
REM plane ring5A-1
FLAT_LIG C9 C10 N11 N12
REM plane ring5A-2
FLAT_LIG C10 N11 N12 C13
REM plane ring5A-3
FLAT_LIG N11 N12 C13 C9
REM plane ring5A-4
FLAT_LIG N12 C13 C9 C10
REM plane ring5A-5
FLAT_LIG C13 C9 C10 N11
REM plane ring5B-1
FLAT_LIG N15 N16 C17 C18
REM plane ring5B-2
FLAT_LIG N16 C17 C18 C19
REM plane ring5B-3
FLAT_LIG C17 C18 C19 N15
REM plane ring5B-4
FLAT_LIG C18 C19 N15 N16
REM plane ring5B-5
FLAT_LIG C19 N15 N16 C17
REM plane ring6A-1
FLAT_LIG N1 C2 C3 C4
REM plane ring6A-2
FLAT_LIG C2 C3 C4 C5
REM plane ring6A-3
FLAT_LIG C3 C4 C5 C6
REM plane ring6A-4
FLAT_LIG C4 C5 C6 N1
REM plane ring6A-5
FLAT_LIG C5 C6 N1 C2
REM plane ring6A-6
FLAT_LIG C6 N1 C2 C3
REM plane ring6B-1
FLAT_LIG C22 C23 C24 C25
REM plane ring6B-2
FLAT_LIG C23 C24 C25 N26
REM plane ring6B-3
FLAT_LIG C24 C25 N26 C27
REM plane ring6B-4
FLAT_LIG C25 N26 C27 C22
REM plane ring6B-5
FLAT_LIG N26 C27 C22 C23
REM plane ring6B-6
FLAT_LIG C27 C22 C23 C24
;
79082
grade-CHL.dfix
;
REM Produced by Grade Web Server http://grade.globalphasing.org
REM --------- service provided by Global Phasing Ltd. ---------
REM
REM GEN: Generated by GRADE 1.2.19 (Nov 11 2019)
REM GEN: from mol2 file
REM GEN: using MOGUL 1.8.5(274361), CSD as541be, with quantum mechanics RM1
REM Compound InChI HEDRZPFGACZZDS-UHFFFAOYSA-N
REM Compound full name chloroform_
REM
REM Number of restraints found:
REM Bond lengths
REM     lengths/sigmas set by mogul                 0
REM     bonds to hydrogen set to neutron values     1
REM     bonds lengths set by partial QM             3
REM Bond Angles
REM     angles/sigmas set by mogul                  0
REM     non-H angles set by partial QM              3
REM     H bond angles set by partial QM             3
REM Trigonal planes (atoms bonded to 3 others that are held flat)
REM     trigonal atoms from 3 mogul bond angles     0
REM     atoms NOT trigonal from 3 mogul angles      0
REM     trigonal atoms from partial QM              0
REM     atoms not trigonal from partial QM          0
REM Torsions and 1-4 planes
REM     bonds where mogul states cis/trans          0
REM     bonds mogul indicates flat                  0
REM     bonds mogul indicates 3-fold staggered      0
REM     bonds mogul indicates not flat              0
REM     in flat 5/6 membered rings after PQM        0
REM     other flat bonds after partial QM           0
REM     sp3-sp3 set 3-fold staggered by QM          0
REM     All other torsions (unrestrained)           0
REM Total charge set to 0
REM Bonds defined by QM have a sigma set to 0.030 Angs
REM Angles defined by QM have a sigma set to 3.0 degrees

REM grade-cif2shelx output
REM Version: 0.0.5 <Dec 20 2013>
REM grade-cif2shelx extracts restraints from a grade CIF file
REM and translates them into SHELX syntax.
REM authors Oliver Smart and Julian Holstein.

REM bonds:
DFIX_CHL 1.776 0.030 C1 CL4
DFIX_CHL 1.776 0.030 C1 CL3
DFIX_CHL 1.776 0.030 C1 CL2

REM angles SHELX uses 1,3 distance restraints for angles,
REM these are derived by trig from the grade angle and two bond lengths:
REM CL3 C1 CL4 ang=108.1,3.0 b12=1.776,0.030 b23=1.776,0.030
DANG_CHL 2.875 0.064 CL3 CL4
REM CL2 C1 CL4 ang=108.1,3.0 b12=1.776,0.030 b23=1.776,0.030
DANG_CHL 2.875 0.064 CL2 CL4
REM CL2 C1 CL3 ang=108.1,3.0 b12=1.776,0.030 b23=1.776,0.030
DANG_CHL 2.875 0.064 CL2 CL3
;
3646
grade-BF4.dfix
;
REM Produced by Grade Web Server http://grade.globalphasing.org
REM --------- service provided by Global Phasing Ltd. ---------
REM
REM GEN: Generated by GRADE 1.2.13 (August 12 2017)
REM GEN: from mol2 file
REM GEN: using MOGUL 1.8.0(224370), CSD as540be, with quantum mechanics AM1
REM Compound InChI OADPYROAGNTBKO-UHFFFAOYSA-N
REM Compound full name anion
REM
REM Number of restraints found:
REM Bond lengths
REM     lengths/sigmas set by mogul                 4
REM     bonds to hydrogen set to neutron values     0
REM     bonds lengths set by partial QM             0
REM Bond Angles
REM     angles/sigmas set by mogul                  6
REM     non-H angles set by partial QM              0
REM     H bond angles set by partial QM             0
REM Trigonal planes (atoms bonded to 3 others that are held flat)
REM     trigonal atoms from 3 mogul bond angles     0
REM     atoms NOT trigonal from 3 mogul angles      0
REM     trigonal atoms from partial QM              0
REM     atoms not trigonal from partial QM          0
REM Torsions and 1-4 planes
REM     bonds where mogul states cis/trans          0
REM     bonds mogul indicates flat                  0
REM     bonds mogul indicates 3-fold staggered      0
REM     bonds mogul indicates not flat              0
REM     in flat 5/6 membered rings after PQM        0
REM     other flat bonds after partial QM           0
REM     sp3-sp3 set 3-fold staggered by QM          0
REM     All other torsions (unrestrained)           0
REM Total charge set to -1
REM Bonds defined by QM have a sigma set to 0.030 Angs
REM Angles defined by QM have a sigma set to 3.0 degrees

REM grade-cif2shelx output
REM Version: 0.0.5 <Dec 20 2013>
REM grade-cif2shelx extracts restraints from a grade CIF file
REM and translates them into SHELX syntax.
REM authors Oliver Smart and Julian Holstein.

REM bonds:
DFIX_BF4 1.375 0.032 B1 F2
DFIX_BF4 1.375 0.032 B1 F3
DFIX_BF4 1.375 0.032 B1 F4
DFIX_BF4 1.375 0.032 B1 F5

REM angles SHELX uses 1,3 distance restraints for angles,
REM these are derived by trig from the grade angle and two bond lengths:
REM F2 B1 F3 ang=109.5,5.0 b12=1.375,0.032 b23=1.375,0.032
DANG_BF4 2.246 0.078 F2 F3
REM F2 B1 F4 ang=109.5,5.0 b12=1.375,0.032 b23=1.375,0.032
DANG_BF4 2.246 0.078 F2 F4
REM F3 B1 F4 ang=109.5,5.0 b12=1.375,0.032 b23=1.375,0.032
DANG_BF4 2.246 0.078 F3 F4
REM F2 B1 F5 ang=109.5,5.0 b12=1.375,0.032 b23=1.375,0.032
DANG_BF4 2.246 0.078 F2 F5
REM F3 B1 F5 ang=109.5,5.0 b12=1.375,0.032 b23=1.375,0.032
DANG_BF4 2.246 0.078 F3 F5
REM F4 B1 F5 ang=109.5,5.0 b12=1.375,0.032 b23=1.375,0.032
DANG_BF4 2.246 0.078 F4 F5
;
65705
